data_7204345
loop_
_publ_author_name
'Yannakopoulou, Konstantina'
'Ripmeester, John A.'
'Mavridis, Irene M.'

_publ_section_title
;
 Release of the Prays oleae pheromone as a consequence of
 supramolecular structure: study of the
 ??-cyclodextrin-(Z)-tetradec-7-en-1-al complex by X-ray
 crystallography and NMR spectroscopy in the solid state and in
 solution
;
_journal_issue 9
_journal_name_full 'Journal of the Chemical Society, Perkin Transactions 2'
_journal_page_first 1639
_journal_paper_doi 10.1039/b111632k
_journal_year 2002
_chemical_formula_sum 'C103.6 H218.6 O92.5'
_chemical_formula_weight 2944.18
_chemical_name_common '&#x00DF;-Cyclodextrin/(Z)-7-Tetradecenal complex'
_space_group_IT_number 1
_symmetry_space_group_name_Hall 'P 1'
_symmetry_space_group_name_H-M 'P 1'
_atom_sites_solution_hydrogens mixed
_atom_sites_solution_primary 'isomorphous replacement'
_atom_sites_solution_secondary difmap
_audit_creation_method SHELXL-97
_cell_angle_alpha 101.86(2)
_cell_angle_beta 101.91(2)
_cell_angle_gamma 103.77(3)
_cell_formula_units_Z 1
_cell_length_a 15.475(7)
_cell_length_b 15.466(8)
_cell_length_c 15.720(4)
_cell_measurement_temperature 100(2)
_cell_volume 3445(3)
_computing_structure_refinement 'SHELXL-97 (Sheldrick, 1997)'
_computing_structure_solution 'SHELXS-97 (Sheldrick, 1990)'
_diffrn_ambient_temperature 100(2)
_diffrn_measured_fraction_theta_full 0.913
_diffrn_measured_fraction_theta_max 0.913
_diffrn_measurement_device_type 'Image plate'
_diffrn_measurement_method Rotation
_diffrn_radiation_source synchrotron
_diffrn_radiation_wavelength 0.65000
_diffrn_reflns_av_R_equivalents 0.0000
_diffrn_reflns_av_sigmaI/netI 0.0309
_diffrn_reflns_limit_h_max 23
_diffrn_reflns_limit_h_min 0
_diffrn_reflns_limit_k_max 23
_diffrn_reflns_limit_k_min -24
_diffrn_reflns_limit_l_max 23
_diffrn_reflns_limit_l_min -24
_diffrn_reflns_number 25138
_diffrn_reflns_theta_full 30.52
_diffrn_reflns_theta_max 30.52
_diffrn_reflns_theta_min 1.26
_exptl_absorpt_coefficient_mu 0.125
_exptl_crystal_density_diffrn 1.401
_exptl_crystal_density_method 'not measured'
_exptl_crystal_F_000 1550
_refine_diff_density_max 0.666
_refine_diff_density_min -1.087
_refine_diff_density_rms 0.084
_refine_ls_abs_structure_details 'Flack H D (1983), Acta Cryst. A39, 876-881'
_refine_ls_abs_structure_Flack -0.3(5)
_refine_ls_extinction_method none
_refine_ls_goodness_of_fit_ref 1.053
_refine_ls_hydrogen_treatment mixed
_refine_ls_matrix_type fullcycle
_refine_ls_number_parameters 2517
_refine_ls_number_reflns 25138
_refine_ls_number_restraints 87
_refine_ls_restrained_S_all 1.056
_refine_ls_R_factor_all 0.0815
_refine_ls_R_factor_gt 0.0699
_refine_ls_shift/su_max 0.171
_refine_ls_shift/su_mean 0.011
_refine_ls_structure_factor_coef Fsqd
_refine_ls_weighting_details 'w=1/[\s^2^(Fo^2^)+(0.1401P)^2^+0.5705P] where P=(Fo^2^+2Fc^2^)/3'
_refine_ls_weighting_scheme calc
_refine_ls_wR_factor_gt 0.1965
_refine_ls_wR_factor_ref 0.2154
_reflns_number_gt 21255
_reflns_number_total 25138
_reflns_threshold_expression >2sigma(I)
_cod_data_source_file b111632k.txt
_cod_data_source_block zal
_cod_depositor_comments
;
The following automatic conversions were performed:

'_refine_ls_weighting_scheme' value 'calc
w=1/[\s^2^(Fo^2^)+(0.1401P)^2^+0.5705P] where P=(Fo^2^+2Fc^2^)/3' was
changed to 'calc'. New tag '_refine_ls_weighting_details' was
created. The value of the new tag was set to
'w=1/[\s^2^(Fo^2^)+(0.1401P)^2^+0.5705P] where P=(Fo^2^+2Fc^2^)/3'.

Automatic conversion script
Id: cif_fix_values 3143 2015-03-26 13:38:13Z robertas 
;
_cod_original_cell_volume 3444.9(3)
_cod_database_code 7204345

loop_
_symmetry_equiv_pos_as_xyz
'x, y, z'

loop_
_atom_site_label
_atom_site_type_symbol
_atom_site_fract_x
_atom_site_fract_y
_atom_site_fract_z
_atom_site_U_iso_or_equiv
_atom_site_adp_type
_atom_site_occupancy
_atom_site_calc_flag
_atom_site_refinement_flags
_atom_site_disorder_assembly
_atom_site_disorder_group
CA11 C 0.4450(3) 0.8206(3) 0.7319(3) 0.0467(7) Uani 1 d . . .
HA11 H 0.383(4) 0.837(4) 0.735(4) 0.058 Uiso 1 d . . .
CA21 C 0.4780(3) 0.8641(3) 0.6617(3) 0.0447(7) Uani 1 d . . .
HA21 H 0.479(4) 0.927(4) 0.675(4) 0.056 Uiso 1 d . . .
CA31 C 0.5738(3) 0.8573(3) 0.6610(3) 0.0375(5) Uani 1 d . . .
HA31 H 0.574(4) 0.790(4) 0.639(3) 0.047 Uiso 1 d . . .
CA41 C 0.6379(3) 0.9018(3) 0.7548(3) 0.0404(6) Uani 1 d . . .
HA41 H 0.635(4) 0.966(4) 0.777(4) 0.051 Uiso 1 d . . .
CA51 C 0.6001(3) 0.8573(4) 0.8223(3) 0.0547(10) Uani 1 d . . .
HA51 H 0.5990(3) 0.769(5) 0.8031(10) 0.068 Uiso 1 calc R . .
CA61 C 0.6554(4) 0.9040(9) 0.9181(3) 0.128(4) Uani 1 d D . .
H61A H 0.6348 0.8628 0.9535 0.160 Uiso 1 calc R A 1
H61B H 0.7187 0.9051 0.9200 0.160 Uiso 1 calc R A 1
OA21 O 0.4155(3) 0.8216(3) 0.5758(3) 0.0515(6) Uani 1 d . . .
HO21 H 0.3640 0.8258 0.5776 0.064 Uiso 1 calc R . .
OA31 O 0.6075(3) 0.9025(3) 0.6000(3) 0.0437(5) Uani 1 d . . .
HO31 H 0.6594 0.8982 0.6004 0.055 Uiso 1 calc R . .
OA41 O 0.7248(3) 0.8883(3) 0.7523(3) 0.0381(4) Uani 1 d . . .
OA51 O 0.5084(3) 0.8621(3) 0.8177(3) 0.0551(7) Uani 1 d . . .
OA61a O 0.6583(5) 0.9751(7) 0.9562(5) 0.081(3) Uani 0.58 d PD B 1
OA61b O 0.6323(7) 0.8882(8) 0.9886(6) 0.071(2) Uani 0.42 d PD B 2
CA12 C 0.8038(3) 0.9650(3) 0.7889(3) 0.0411(6) Uani 1 d . . .
HA12 H 0.790(4) 1.030(4) 0.815(4) 0.051 Uiso 1 d . . .
CA22 C 0.8562(3) 0.9709(3) 0.7171(3) 0.0428(6) Uani 1 d . . .
HA22 H 0.914(4) 1.029(4) 0.745(4) 0.054 Uiso 1 d . . .
CA32 C 0.8894(3) 0.8867(3) 0.6959(3) 0.0376(5) Uani 1 d . . .
HA32 H 0.837(4) 0.837(4) 0.670(4) 0.047 Uiso 1 d . . .
CA42 C 0.9468(3) 0.8773(3) 0.7824(3) 0.0359(5) Uani 1 d . . .
HA42 H 0.999(4) 0.925(4) 0.792(3) 0.045 Uiso 1 d . . .
CA52 C 0.8894(3) 0.8735(3) 0.8509(3) 0.0418(6) Uani 1 d . . .
HA52 H 0.833(4) 0.816(4) 0.824(4) 0.052 Uiso 1 d . . .
CA62 C 0.9404(4) 0.8676(4) 0.9403(3) 0.0568(10) Uani 1 d D . .
H62A H 0.9007 0.8676 0.9806 0.071 Uiso 1 calc R C 1
H62B H 0.9562 0.8100 0.9325 0.071 Uiso 1 calc R C 1
OA22 O 0.7998(3) 0.9822(3) 0.6400(3) 0.0463(5) Uani 1 d . . .
HO22 H 0.7943 0.9402 0.5960 0.058 Uiso 1 calc R . .
OA32 O 0.9436(3) 0.8943(3) 0.6336(3) 0.0439(5) Uani 1 d . . .
HO32 H 0.9610 0.8481 0.6229 0.055 Uiso 1 calc R . .
OA42 O 0.9701(3) 0.7937(3) 0.7617(2) 0.0357(4) Uani 1 d . . .
OA52 O 0.8605(3) 0.9554(3) 0.8672(3) 0.0442(5) Uani 1 d . . .
OA62a O 1.0198(3) 0.9403(4) 0.9783(3) 0.0548(9) Uani 0.75 d PD D 1
OA62b O 0.916(3) 0.899(3) 1.011(3) 0.166(14) Uiso 0.25 d PD D 2
CA13 C 1.0640(3) 0.7968(3) 0.7850(3) 0.0359(5) Uani 1 d . . .
HA13 H 1.100(4) 0.847(4) 0.802(3) 0.045 Uiso 1 d . . .
CA23 C 1.0825(3) 0.7426(3) 0.7020(3) 0.0384(5) Uani 1 d . . .
HA23 H 1.150(4) 0.743(4) 0.718(4) 0.048 Uiso 1 d . . .
CA33 C 1.0245(3) 0.6440(3) 0.6771(3) 0.0365(5) Uani 1 d . . .
HA33 H 0.968(4) 0.640(4) 0.665(3) 0.046 Uiso 1 d . . .
CA43 C 1.0454(3) 0.6052(3) 0.7569(3) 0.0378(5) Uani 1 d . . .
HA43 H 1.113(4) 0.601(4) 0.769(3) 0.047 Uiso 1 d . . .
CA53 C 1.0332(3) 0.6653(3) 0.8411(3) 0.0393(5) Uani 1 d . . .
HA53 H 0.969(4) 0.669(4) 0.837(4) 0.049 Uiso 1 d . . .
CA63 C 1.0668(4) 0.6373(3) 0.9254(3) 0.0505(8) Uani 1 d D . .
H63A H 1.0467 0.5616 0.9178 0.063 Uiso 1 d R . .
H63B H 1.0488 0.6739 0.9693 0.063 Uiso 1 d R . .
OA23 O 1.0643(3) 0.7829(3) 0.6299(3) 0.0443(5) Uani 1 d . . .
HO23 H 1.0968 0.8367 0.6449 0.055 Uiso 1 calc R . .
OA33 O 1.0454(3) 0.5922(3) 0.6026(3) 0.0414(5) Uani 1 d . . .
HO33 H 1.0134 0.5382 0.5890 0.052 Uiso 1 calc R . .
OA43 O 0.9819(3) 0.5160(3) 0.7340(3) 0.0444(5) Uani 1 d . . .
OA53 O 1.0847(3) 0.7589(3) 0.8581(2) 0.0367(4) Uani 1 d . . .
OA63a O 1.1606(14) 0.6410(18) 0.9457(14) 0.055(5) Uani 0.54 d PD E 1
OA63b O 1.1670(14) 0.655(2) 0.9437(18) 0.045(3) Uani 0.46 d PD E 2
CA14 C 1.0160(4) 0.4431(3) 0.7491(3) 0.0559(9) Uani 1 d . . .
HA14 H 1.086(5) 0.466(5) 0.771(5) 0.070 Uiso 1 d . . .
CA24 C 0.9850(4) 0.3671(3) 0.6607(3) 0.0509(8) Uani 1 d . . .
HA24 H 1.008(5) 0.316(4) 0.676(4) 0.064 Uiso 1 d . . .
CA34 C 0.8815(3) 0.3277(3) 0.6333(3) 0.0432(6) Uani 1 d . . .
HA34 H 0.855(4) 0.370(4) 0.628(4) 0.054 Uiso 1 d . . .
CA44 C 0.8515(4) 0.2937(3) 0.7085(3) 0.0576(10) Uani 1 d . . .
HA44 H 0.882(5) 0.248(5) 0.718(5) 0.072 Uiso 1 d . . .
CA54 C 0.8861(7) 0.3725(5) 0.7956(4) 0.105(3) Uani 1 d D . .
HA54 H 0.8635 0.4222 0.7784 0.131 Uiso 1 calc R F 1
CA64a C 0.8399(9) 0.3520(11) 0.8702(6) 0.102(5) Uani 0.61 d PD G 1
H64A H 0.8609 0.4045 0.9230 0.127 Uiso 0.61 calc PR G 1
H64B H 0.7731 0.3344 0.8488 0.127 Uiso 0.61 calc PR G 1
OA64a O 0.8738(13) 0.2713(13) 0.8895(8) 0.183(8) Uani 0.62 d PD G 1
CA64b C 0.8983(12) 0.3252(11) 0.8794(7) 0.073(4) Uani 0.39 d PD . 2
HA64 H 0.8384 0.2877 0.8795 0.091 Uiso 0.39 calc PR . 2
HB64 H 0.9371 0.2850 0.8713 0.091 Uiso 0.39 calc PR . 2
OA64b O 0.9388(13) 0.3935(9) 0.9642(7) 0.106(5) Uani 0.38 d PD . 2
OA24 O 1.0171(3) 0.4036(3) 0.5936(3) 0.0471(5) Uani 1 d . . .
HO24 H 0.9731 0.3967 0.5509 0.059 Uiso 1 calc R . .
OA34 O 0.8525(3) 0.2526(3) 0.5538(3) 0.0495(5) Uani 1 d . . .
HO34 H 0.8688 0.2709 0.5126 0.062 Uiso 1 calc R . .
OA44 O 0.7543(3) 0.2614(3) 0.6845(3) 0.0543(7) Uani 1 d . . .
OA54 O 0.9852(5) 0.4084(3) 0.8162(3) 0.0933(17) Uani 1 d . . .
CA15 C 0.7133(4) 0.1712(3) 0.6885(3) 0.0507(8) Uani 1 d . . .
HA15 H 0.769(5) 0.143(4) 0.697(4) 0.063 Uiso 1 d . . .
CA25 C 0.6441(4) 0.1198(3) 0.5982(3) 0.0488(8) Uani 1 d . . .
HA25 H 0.624(4) 0.052(4) 0.605(4) 0.061 Uiso 1 d . . .
CA35 C 0.5683(4) 0.1651(3) 0.5834(3) 0.0461(7) Uani 1 d . . .
HA35 H 0.595(4) 0.225(4) 0.576(4) 0.058 Uiso 1 d . . .
CA45 C 0.5257(4) 0.1694(3) 0.6616(3) 0.0461(7) Uani 1 d . . .
HA45 H 0.499(4) 0.115(5) 0.656(4) 0.058 Uiso 1 d . . .
CA55 C 0.5979(4) 0.2143(3) 0.7515(3) 0.0551(9) Uani 1 d . . .
HA55 H 0.611(5) 0.278(5) 0.764(5) 0.069 Uiso 1 d . . .
CA65 C 0.5587(5) 0.2030(5) 0.8305(4) 0.0761(16) Uani 1 d D . .
H65A H 0.6053 0.2367 0.8867 0.095 Uiso 1 calc R H 1
H65B H 0.5065 0.2278 0.8280 0.095 Uiso 1 calc R H 1
OA25 O 0.6880(3) 0.1175(3) 0.5276(3) 0.0524(6) Uani 1 d . . .
HO25 H 0.7433 0.1447 0.5485 0.066 Uiso 1 calc R . .
OA35 O 0.4984(3) 0.1140(3) 0.5033(3) 0.0498(6) Uani 1 d . . .
H35A H 0.5211 0.1091 0.4604 0.062 Uiso 1 calc R . .
OA45 O 0.4611(3) 0.2217(3) 0.6487(3) 0.0519(6) Uani 1 d . . .
OA55 O 0.6697(3) 0.1718(3) 0.7585(3) 0.0554(7) Uani 1 d . . .
OA65a O 0.5298(5) 0.1074(5) 0.8271(4) 0.0735(14) Uani 0.74 d PD I 1
OA65b O 0.6174(15) 0.2604(17) 0.9219(9) 0.098(6) Uani 0.26 d PD I 2
CA16 C 0.3707(4) 0.1841(3) 0.6520(4) 0.0573(10) Uani 1 d . . .
HA16 H 0.363(5) 0.119(5) 0.654(5) 0.072 Uiso 1 d . . .
CA26 C 0.3049(4) 0.1887(3) 0.5677(3) 0.0492(7) Uani 1 d . . .
HA26 H 0.240(5) 0.158(4) 0.564(4) 0.061 Uiso 1 d . . .
CA36 C 0.3142(3) 0.2881(3) 0.5688(3) 0.0387(5) Uani 1 d . . .
HA36 H 0.373(4) 0.308(4) 0.566(4) 0.048 Uiso 1 d . . .
CA46 C 0.2986(3) 0.3382(3) 0.6549(3) 0.0423(6) Uani 1 d . . .
HA46 H 0.238(4) 0.309(4) 0.658(4) 0.053 Uiso 1 d . . .
CA56 C 0.3644(4) 0.3281(4) 0.7364(3) 0.0544(9) Uani 1 d . . .
HA56 H 0.417(5) 0.363(5) 0.735(5) 0.068 Uiso 1 d . . .
CA66 C 0.3439(7) 0.3683(7) 0.8237(4) 0.105(3) Uani 1 d D . .
H66A H 0.3948 0.3765 0.8753 0.131 Uiso 1 calc R J 1
H66B H 0.3324 0.4274 0.8244 0.131 Uiso 1 calc R J 1
OA26 O 0.3204(3) 0.1405(3) 0.4885(3) 0.0548(6) Uani 1 d . . .
HO26 H 0.3149 0.0866 0.4892 0.068 Uiso 1 calc R . .
OA36 O 0.2480(3) 0.2926(3) 0.4927(3) 0.0454(5) Uani 1 d . . .
HO36 H 0.2533 0.3468 0.4934 0.057 Uiso 1 calc R . .
OA46 O 0.3167(3) 0.4328(3) 0.6575(3) 0.0375(4) Uani 1 d . . .
OA56 O 0.3541(4) 0.2327(3) 0.7308(3) 0.0657(9) Uani 1 d . . .
OA66a O 0.2581(12) 0.2970(7) 0.8243(9) 0.112(6) Uani 0.37 d PD K 1
OA66b O 0.2587(10) 0.3718(8) 0.8263(8) 0.079(3) Uani 0.37 d PD . 2
OA66c O 0.418(2) 0.3801(19) 0.8993(9) 0.160(12) Uani 0.34 d PD K 3
CA17 C 0.2461(3) 0.4751(3) 0.6646(3) 0.0435(6) Uani 1 d . . .
HA17 H 0.194(4) 0.427(4) 0.671(4) 0.054 Uiso 1 d . . .
CA27 C 0.2328(3) 0.5222(3) 0.5895(3) 0.0437(6) Uani 1 d . . .
HA27 H 0.188(4) 0.545(4) 0.592(4) 0.055 Uiso 1 d . . .
CA37 C 0.3211(3) 0.5955(3) 0.5988(3) 0.0406(6) Uani 1 d . . .
HA37 H 0.377(4) 0.569(4) 0.598(4) 0.051 Uiso 1 d . . .
CA47 C 0.3475(3) 0.6634(3) 0.6920(3) 0.0407(6) Uani 1 d . . .
HA47 H 0.299(4) 0.692(4) 0.692(4) 0.051 Uiso 1 d . . .
CA57 C 0.3526(3) 0.6130(3) 0.7657(3) 0.0434(6) Uani 1 d . . .
HA57 H 0.409(4) 0.590(4) 0.780(4) 0.054 Uiso 1 d . . .
CA67 C 0.3652(4) 0.6761(4) 0.8579(3) 0.0521(8) Uani 1 d . . .
HA1 H 0.419(5) 0.723(5) 0.876(4) 0.065 Uiso 1 d . . .
HA2 H 0.380(5) 0.643(5) 0.901(4) 0.065 Uiso 1 d . . .
OA27 O 0.2045(3) 0.4569(3) 0.5037(3) 0.0449(5) Uani 1 d . . .
HO27 H 0.2006 0.4051 0.5105 0.056 Uiso 1 calc R . .
OA37 O 0.3070(3) 0.6425(3) 0.5316(3) 0.0488(6) Uani 1 d . . .
H37A H 0.3527 0.6865 0.5409 0.061 Uiso 1 calc R . .
OA47 O 0.4356(3) 0.7253(3) 0.7045(3) 0.0401(4) Uani 1 d . . .
OA57 O 0.2697(3) 0.5402(3) 0.7494(3) 0.0470(5) Uani 1 d . . .
OA67 O 0.2942(3) 0.7204(3) 0.8572(3) 0.0552(7) Uani 1 d . . .
HO67 H 0.240(5) 0.678(5) 0.872(4) 0.069 Uiso 1 d . . .
CB11 C 0.3272(3) 0.7026(3) 0.2212(3) 0.0470(8) Uani 1 d . . .
HB11 H 0.314(4) 0.767(4) 0.218(4) 0.059 Uiso 1 d . . .
CB21 C 0.2836(3) 0.6700(3) 0.2911(3) 0.0446(7) Uani 1 d . . .
HB21 H 0.224(4) 0.662(4) 0.280(4) 0.056 Uiso 1 d . . .
CB31 C 0.2909(3) 0.5742(3) 0.2918(3) 0.0370(5) Uani 1 d . . .
HB31 H 0.358(2) 0.577(2) 0.312(2) 0.020(7) Uiso 1 d . . .
CB41 C 0.2465(3) 0.5104(3) 0.1979(3) 0.0409(6) Uani 1 d . . .
HB41 H 0.183(4) 0.514(4) 0.178(4) 0.051 Uiso 1 d . . .
CB51 C 0.2915(4) 0.5477(3) 0.1303(3) 0.0551(10) Uani 1 d . . .
HB51 H 0.355(5) 0.5485(3) 0.1441(11) 0.069 Uiso 1 calc R . .
CB61 C 0.2438(8) 0.4922(4) 0.0346(3) 0.121(4) Uani 1 d D . .
H611 H 0.2803 0.5155 -0.0036 0.151 Uiso 1 calc R L 1
H612 H 0.2448 0.4289 0.0301 0.151 Uiso 1 calc R L 1
OB21 O 0.3265(3) 0.7329(3) 0.3766(3) 0.0495(6) Uani 1 d . . .
HH21 H 0.3197 0.7062 0.4159 0.062 Uiso 1 calc R . .
OB31 O 0.2456(3) 0.5405(3) 0.3525(3) 0.0438(5) Uani 1 d . . .
HH31 H 0.2696 0.5750 0.4035 0.055 Uiso 1 calc R . .
OB41 O 0.2599(3) 0.4230(2) 0.2002(3) 0.0375(4) Uani 1 d . . .
OB51 O 0.2860(3) 0.6397(3) 0.1348(3) 0.0553(8) Uani 1 d . . .
OB61a O 0.1641(8) 0.4903(4) 0.0030(6) 0.135(5) Uani 0.60 d PD M 1
OB61b O 0.2624(9) 0.5177(7) -0.0362(6) 0.071(2) Uani 0.40 d PD M 2
CB12 C 0.1833(3) 0.3440(3) 0.1640(3) 0.0404(6) Uani 1 d . . .
HB12 H 0.128(4) 0.357(4) 0.139(4) 0.051 Uiso 1 d . . .
CB22 C 0.1773(3) 0.2919(3) 0.2357(3) 0.0421(6) Uani 1 d . . .
HB22 H 0.120(4) 0.238(4) 0.207(4) 0.053 Uiso 1 d . . .
CB32 C 0.2614(3) 0.2587(3) 0.2566(3) 0.0376(5) Uani 1 d . . .
HB32 H 0.320(4) 0.317(4) 0.287(3) 0.047 Uiso 1 d . . .
CB42 C 0.2707(3) 0.2011(3) 0.1705(3) 0.0363(5) Uani 1 d . . .
HB42 H 0.218(4) 0.147(4) 0.149(3) 0.045 Uiso 1 d . . .
CB52 C 0.2746(4) 0.2584(3) 0.1019(3) 0.0422(6) Uani 1 d . . .
HB52 H 0.335(4) 0.325(4) 0.131(4) 0.053 Uiso 1 d . . .
CB62 C 0.2797(5) 0.2071(4) 0.0122(3) 0.0599(11) Uani 1 d . . .
H621 H 0.2794 0.2468 -0.0282 0.075 Uiso 1 calc R . .
H622 H 0.3373 0.1913 0.0196 0.075 Uiso 1 calc R . .
OB22 O 0.1658(3) 0.3482(3) 0.3132(3) 0.0462(5) Uani 1 d . . .
HH22 H 0.2078 0.3536 0.3572 0.058 Uiso 1 calc R . .
OB32 O 0.2535(3) 0.2046(3) 0.3189(3) 0.0437(5) Uani 1 d . . .
HH32 H 0.2996 0.1869 0.3298 0.055 Uiso 1 calc R . .
OB42 O 0.3543(3) 0.1780(2) 0.1911(2) 0.0357(4) Uani 1 d . . .
OB52 O 0.1928(3) 0.2876(3) 0.0857(3) 0.0445(5) Uani 1 d . . .
OB62 O 0.2076(4) 0.1283(3) -0.0255(3) 0.0695(10) Uani 1 d . . .
CB13 C 0.3511(3) 0.0840(3) 0.1674(3) 0.0355(5) Uani 1 d . . .
HB13 H 0.300(4) 0.046(4) 0.149(3) 0.044 Uiso 1 d . . .
CB23 C 0.4052(3) 0.0654(3) 0.2505(3) 0.0386(6) Uani 1 d . . .
HB23 H 0.411(4) 0.002(4) 0.237(4) 0.048 Uiso 1 d . . .
CB33 C 0.5038(3) 0.1232(3) 0.2757(3) 0.0372(5) Uani 1 d . . .
HB33 H 0.501(4) 0.181(4) 0.294(3) 0.046 Uiso 1 d . . .
CB43 C 0.5426(3) 0.1023(3) 0.1957(3) 0.0371(5) Uani 1 d . . .
HB43 H 0.559(4) 0.041(4) 0.194(3) 0.046 Uiso 1 d . . .
CB53 C 0.4824(3) 0.1145(3) 0.1114(3) 0.0389(5) Uani 1 d . . .
HB53 H 0.489(4) 0.182(4) 0.124(4) 0.049 Uiso 1 d . . .
CB63 C 0.5107(3) 0.0811(4) 0.0271(3) 0.0499(8) Uani 1 d D . .
H163 H 0.475(5) 0.100(4) -0.022(4) 0.062 Uiso 1 d . . .
H263 H 0.575(5) 0.108(4) 0.034(4) 0.062 Uiso 1 d . . .
OB23 O 0.3645(3) 0.0833(3) 0.3226(3) 0.0433(5) Uani 1 d . . .
HH23 H 0.3106 0.0510 0.3073 0.054 Uiso 1 calc R . .
OB33 O 0.5561(3) 0.1024(3) 0.3502(3) 0.0419(5) Uani 1 d . . .
HH33 H 0.6099 0.1343 0.3635 0.052 Uiso 1 calc R . .
OB43 O 0.6316(3) 0.1656(3) 0.2187(3) 0.0441(5) Uani 1 d . . .
OB53 O 0.3888(3) 0.0635(2) 0.0946(2) 0.0366(4) Uani 1 d . . .
OB63a O 0.508(2) -0.0099(17) 0.007(2) 0.060(6) Uani 0.50 d PD N 1
HO63 H 0.452(6) -0.049(5) -0.032(5) 0.075 Uiso 1 d . O 1
OB63b O 0.4943(19) -0.0192(14) 0.0088(16) 0.042(3) Uani 0.50 d PD N 2
CB14 C 0.7047(4) 0.1318(4) 0.2039(3) 0.0561(9) Uani 1 d . . .
HB14 H 0.691(5) 0.073(5) 0.177(5) 0.070 Uiso 1 d . . .
CB24 C 0.7808(4) 0.1627(3) 0.2927(3) 0.0489(7) Uani 1 d . . .
HB24 H 0.828(4) 0.131(4) 0.284(4) 0.061 Uiso 1 d . . .
CB34 C 0.8198(3) 0.2663(3) 0.3197(3) 0.0442(6) Uani 1 d . . .
HB34 H 0.762(8) 0.293(8) 0.325(7) 0.055 Uiso 0.52 d P . .
CB44 C 0.8548(4) 0.2957(4) 0.2440(3) 0.0603(11) Uani 1 d . . .
HB44 H 0.905(5) 0.271(5) 0.228(5) 0.075 Uiso 1 d . . .
CB54 C 0.7753(5) 0.2611(7) 0.1571(4) 0.104(3) Uani 1 d D . .
HB54 H 0.7259 0.2839 0.1746 0.130 Uiso 1 calc R P 1
CB64a C 0.7970(11) 0.3091(10) 0.0829(6) 0.099(5) Uani 0.55 d PD Q 1
H641 H 0.7443 0.2902 0.0304 0.123 Uiso 0.55 calc PR Q 1
H642 H 0.8165 0.3759 0.1056 0.123 Uiso 0.55 calc PR Q 1
OB64a O 0.8753(14) 0.2731(13) 0.0622(8) 0.192(10) Uani 0.55 d PD Q 1
CB64b C 0.8232(10) 0.2502(12) 0.0726(7) 0.084(5) Uani 0.45 d PD Q 2
H164 H 0.8607 0.3103 0.0729 0.105 Uiso 0.45 calc PR Q 2
H264 H 0.8630 0.2107 0.0794 0.105 Uiso 0.45 calc PR Q 2
OB64b O 0.7540(9) 0.2116(12) -0.0095(8) 0.120(6) Uani 0.45 d PD Q 2
OB24 O 0.7440(3) 0.1303(3) 0.3594(3) 0.0475(5) Uani 1 d . . .
HH24 H 0.7503 0.1743 0.4018 0.059 Uiso 1 calc R . .
OB34 O 0.8952(3) 0.2953(3) 0.3989(3) 0.0500(6) Uani 1 d . . .
HH34 H 0.9032 0.2499 0.4150 0.063 Uiso 1 calc R . .
OB44 O 0.8863(3) 0.3933(3) 0.2677(3) 0.0541(7) Uani 1 d . . .
OB54 O 0.7396(4) 0.1634(5) 0.1365(3) 0.0946(18) Uani 1 d . . .
CB15 C 0.9766(3) 0.4347(4) 0.2643(3) 0.0513(8) Uani 1 d . . .
HB15 H 1.007(2) 0.388(4) 0.2546(8) 0.064 Uiso 1 calc R . .
CB25 C 1.0280(3) 0.5037(4) 0.3544(3) 0.0484(8) Uani 1 d . . .
HB25 H 1.092(4) 0.532(4) 0.349(4) 0.060 Uiso 1 d . . .
CB35 C 0.9828(3) 0.5794(4) 0.3692(3) 0.0462(7) Uani 1 d . . .
HB35 H 0.924(4) 0.552(4) 0.373(4) 0.058 Uiso 1 d . . .
CB45 C 0.9788(3) 0.6222(4) 0.2912(3) 0.0477(8) Uani 1 d . . .
HB45 H 1.043(4) 0.655(4) 0.301(4) 0.060 Uiso 1 d . . .
CB55 C 0.9339(4) 0.5495(4) 0.2013(3) 0.0551(9) Uani 1 d . . .
H65 H 0.8681 0.5236 0.1959 0.069 Uiso 1 calc R . .
CB65 C 0.9444(5) 0.5882(5) 0.1218(4) 0.0767(16) Uani 1 d D . .
H651 H 0.9110 0.5412 0.0658 0.096 Uiso 1 calc R R 1
H652 H 0.9190 0.6400 0.1238 0.096 Uiso 1 calc R R 1
OB25 O 1.0306(3) 0.4596(3) 0.4250(3) 0.0524(6) Uani 1 d . . .
HH25 H 1.0070 0.4837 0.4619 0.065 Uiso 1 calc R . .
OB35 O 1.0336(3) 0.6495(3) 0.4496(3) 0.0501(6) Uani 1 d . . .
H35B H 1.0223 0.6324 0.4932 0.063 Uiso 1 calc R . .
OB45 O 0.9262(3) 0.6862(3) 0.3040(3) 0.0511(6) Uani 1 d . . .
OB55 O 0.9760(3) 0.4779(3) 0.1942(3) 0.0565(7) Uani 1 d . . .
OB65a O 1.0405(5) 0.6179(5) 0.1257(4) 0.0707(14) Uani 0.70 d PD S 1
H65O H 1.051(9) 0.669(9) 0.133(8) 0.088 Uiso 0.70 d P T 1
OB65b O 0.8858(19) 0.5293(17) 0.0296(10) 0.124(8) Uani 0.30 d PD S 2
CB16 C 0.9642(4) 0.7776(4) 0.3010(4) 0.0581(10) Uani 1 d . . .
HB16 H 1.027(5) 0.7868(8) 0.3006(4) 0.073 Uiso 1 calc R . .
CB26 C 0.9591(3) 0.8428(4) 0.3847(3) 0.0496(7) Uani 1 d . . .
HB26 H 0.992(4) 0.911(4) 0.382(4) 0.062 Uiso 1 d . . .
CB36 C 0.8599(3) 0.8339(3) 0.3842(3) 0.0387(5) Uani 1 d . . .
HB36 H 0.843(4) 0.779(4) 0.390(4) 0.048 Uiso 1 d . . .
CB46 C 0.8099(3) 0.8494(3) 0.2976(3) 0.0420(6) Uani 1 d . . .
HB46 H 0.838(4) 0.910(4) 0.300(4) 0.052 Uiso 1 d . . .
CB56 C 0.8202(4) 0.7840(4) 0.2162(3) 0.0543(9) Uani 1 d . . .
HB56 H 0.795(5) 0.735(5) 0.222(5) 0.068 Uiso 1 d . . .
CB66 C 0.7801(7) 0.8038(7) 0.1285(4) 0.107(3) Uani 1 d D . .
H661 H 0.7208 0.8149 0.1272 0.133 Uiso 1 calc R U 1
H662 H 0.7728 0.7531 0.0771 0.133 Uiso 1 calc R U 1
OB26 O 1.0080(3) 0.8272(3) 0.4641(3) 0.0542(6) Uani 1 d . . .
HH26 H 1.0617 0.8325 0.4630 0.068 Uiso 1 calc R . .
OB36 O 0.8558(3) 0.8999(3) 0.4600(3) 0.0451(5) Uani 1 d . . .
HH36 H 0.8016 0.8948 0.4593 0.056 Uiso 1 calc R . .
OB46 O 0.7152(3) 0.8313(3) 0.2952(3) 0.0380(4) Uani 1 d . . .
OB56 O 0.9151(3) 0.7936(4) 0.2220(3) 0.0667(9) Uani 1 d . . .
OB66a O 0.8525(7) 0.8911(12) 0.1291(9) 0.119(7) Uani 0.409(19) d PD V 1
OB66b O 0.7770(8) 0.8912(10) 0.1267(8) 0.057(4) Uani 0.254(16) d PD V 2
OB66c O 0.7706(17) 0.730(2) 0.0551(9) 0.132(13) Uani 0.30(2) d PD V 3
CB17 C 0.6731(3) 0.9021(3) 0.2882(3) 0.0430(7) Uani 1 d . . .
HB17 H 0.715(4) 0.950(4) 0.287(4) 0.054 Uiso 1 d . . .
CB27 C 0.6259(3) 0.9154(3) 0.3631(3) 0.0433(7) Uani 1 d . . .
HB27 H 0.594(4) 0.960(4) 0.350(4) 0.054 Uiso 1 d . . .
CB37 C 0.5525(3) 0.8270(3) 0.3534(3) 0.0403(6) Uani 1 d . . .
HB37 H 0.581(4) 0.777(4) 0.355(4) 0.050 Uiso 1 d . . .
CB47 C 0.4853(3) 0.8011(3) 0.2608(3) 0.0417(6) Uani 1 d . . .
HB47 H 0.456(4) 0.846(4) 0.265(4) 0.052 Uiso 1 d . . .
CB57 C 0.5352(3) 0.7954(3) 0.1868(3) 0.0428(6) Uani 1 d . . .
HB57 H 0.552(4) 0.739(4) 0.172(4) 0.053 Uiso 1 d . . .
CB67 C 0.4723(4) 0.7832(3) 0.0947(3) 0.0515(8) Uani 1 d . . .
HB1 H 0.517(5) 0.786(5) 0.049(4) 0.064 Uiso 1 d . . .
HB2 H 0.409(5) 0.733(5) 0.080(4) 0.064 Uiso 1 d . . .
OB27 O 0.6917(3) 0.9436(3) 0.4490(3) 0.0445(5) Uani 1 d . . .
HH27 H 0.7308 0.9916 0.4530 0.056 Uiso 1 calc R . .
OB37 O 0.5055(3) 0.8411(3) 0.4211(3) 0.0481(5) Uani 1 d . . .
HO37 H 0.4567 0.7998 0.4071 0.060 Uiso 1 calc R . .
OB47 O 0.4224(3) 0.7125(2) 0.2483(3) 0.0401(4) Uani 1 d . . .
OB57 O 0.6082(3) 0.8786(3) 0.2035(3) 0.0465(5) Uani 1 d . . .
OB67 O 0.4275(3) 0.8542(3) 0.0958(3) 0.0547(7) Uani 1 d . . .
H67O H 0.470(5) 0.904(5) 0.084(4) 0.068 Uiso 1 d . . .
O61Aa O 0.7333(16) 1.1240(9) 0.9144(6) 0.155(8) Uani 0.52 d P W 1
O61Ab O 0.6541(11) 1.0294(12) 0.9168(13) 0.079(5) Uani 0.25 d P X 2
O61Ac O 0.8493(16) 1.071(3) 0.037(2) 0.27(2) Uani 0.42 d P Y 3
O62Aa O 0.1985(3) 0.9493(3) 0.9760(3) 0.0434(5) Uani 1.00 d P Z 1
H62A' H 0.192(4) 1.000(4) 0.971(4) 0.054 Uiso 1 d . A 1
H62B' H 0.141(5) 0.939(4) 0.962(4) 0.054 Uiso 1 d . B 1
O62Ab O 0.0470(7) 0.9343(6) 0.1576(5) 0.088(2) Uani 0.70 d P C 2
O62Ac O 0.0899(10) 0.9740(12) 0.1482(9) 0.075(4) Uani 0.29 d P D 3
O62Ad O 0.0188(16) 0.1264(15) 1.0003(19) 0.088(7) Uani 0.22 d P . 4
O64Aa O -0.016(2) 0.203(2) 0.835(2) 0.131(8) Uiso 0.30 d P . 1
O64Ab O 0.082(2) 0.2993(12) 0.9124(18) 0.24(2) Uani 0.41 d P . 2
O65Aa O 0.3445(4) 0.0141(3) 0.7735(4) 0.0588(9) Uani 0.89 d P E 1
O65Ab O 0.338(4) 0.984(6) 0.800(4) 0.11(2) Uani 0.10 d P F 2
O66Aa O 0.1060(18) 0.2170(13) 0.765(2) 0.067(7) Uani 0.14 d P . 1
O66Ab O 0.480(3) 0.554(3) 0.003(2) 0.167(12) Uani 0.32 d P G 2
O66Ac O 0.135(2) 0.3522(18) 0.8365(15) 0.080(8) Uani 0.16 d P H 3
O67A O 0.3291(3) 0.9057(3) 0.8923(3) 0.0437(5) Uani 1 d . . .
O21A O 0.3697(3) 0.9508(3) 0.5032(3) 0.0563(7) Uani 0.90 d P . .
O22A O 0.9272(13) 0.1105(8) 0.6014(15) 0.148(7) Uani 0.50 d P . .
O23Aa O 0.2374(5) 0.8567(6) 0.6359(5) 0.0537(12) Uani 0.55 d P I 1
O23Ab O 0.225(2) 0.895(2) 0.620(2) 0.056(7) Uani 0.13 d P J 2
O23Ac O 0.243(3) 0.929(3) 0.6001(17) 0.219(18) Uani 0.43 d P K 3
O24A O 0.0644(5) 0.2567(5) 0.5114(8) 0.116(3) Uani 0.77 d P . .
O26Aa O 0.1501(18) 0.0413(10) 0.395(2) 0.147(11) Uani 0.36 d P . 1
O26Ab O 0.1709(13) -0.0137(13) 0.4562(12) 0.008(3) Uiso 0.06 d P . 2
O26Ac O 0.303(6) 0.920(6) 0.395(6) 0.13(2) Uiso 0.10 d P L 3
O26Ad O 0.1879(9) 0.9602(9) 0.4628(9) 0.052(2) Uiso 0.26 d P . 4
O35A O 0.4031(16) 0.9449(15) 0.4619(15) 0.027(3) Uiso 0.08 d P . .
O61B O 0.0244(10) 0.4150(16) 0.0382(7) 0.133(7) Uani 0.45 d P . .
O62Ba O 0.2132(7) 0.1008(7) 0.7951(5) 0.085(2) Uani 0.69 d P M 1
O62Bb O 0.042(7) 0.183(7) 1.010(6) 0.09(2) Uiso 0.06 d P . 2
O62Bc O 0.1735(11) 0.0578(10) 0.8027(8) 0.076(4) Uani 0.29 d P N 3
O62Bd O 0.0189(13) 0.1273(13) 0.9669(11) 0.067(4) Uiso 0.31 d P . 4
O64Ba O 0.942(3) 1.145(3) 0.126(3) 0.210(14) Uiso 0.38 d P . 1
O64Bb O 0.927(2) 1.188(2) 0.1012(19) 0.050(5) Uiso 0.10 d P . 2
O65Ba O 0.1338(4) 0.8019(4) 0.1784(4) 0.0607(9) Uani 0.91 d P O 1
O65Bb O 0.145(7) 0.824(4) 0.150(5) 0.21(4) Uani 0.16 d P P 2
O66Ba O -0.0662(14) 0.0397(15) 0.1859(14) 0.051(4) Uani 0.14 d P Q 1
O66Bb O 0.600(2) 0.664(3) 0.948(2) 0.214(15) Uani 0.43 d P R 2
O66Bc O 0.795(2) 1.0125(19) 0.1156(15) 0.087(8) Uani 0.18 d P S 3
O67B O 0.2423(3) 0.8187(3) 0.0603(3) 0.0438(5) Uani 1 d . . .
H67A H 0.234(4) 0.856(4) 0.021(4) 0.055 Uiso 1 d . . .
H67B H 0.304(4) 0.838(4) 0.074(4) 0.055 Uiso 1 d . . .
O21B O 0.1972(3) 0.7781(3) 0.4494(3) 0.0559(7) Uani 0.89 d P . .
O22B O 0.0409(11) 0.2219(14) 0.3578(15) 0.134(6) Uani 0.52 d P . .
O23Ba O 0.2888(5) 0.9097(4) 0.3169(4) 0.0654(13) Uani 0.65 d P T 1
O23Bb O 0.2312(17) 0.9151(16) 0.3444(11) 0.153(9) Uani 0.45 d P U 2
O24B O 0.8925(5) 0.0831(5) 0.4395(7) 0.103(3) Uani 0.66 d P . .
O26Ba O 0.1028(10) 0.0113(16) 0.585(2) 0.223(18) Uani 0.40 d P . 1
O26Bb O 0.1939(17) -0.0435(16) 0.5064(17) 0.043(4) Uiso 0.11 d P . 2
O32B O 0.1268(12) 0.0506(12) 0.3324(14) 0.113(6) Uani 0.42 d P . .
O34B O 0.016(3) 0.187(7) 0.3214(19) 0.32(6) Uani 0.29 d P . .
O35B O 0.2026(16) 0.7452(16) 0.4891(15) 0.023(4) Uiso 0.07 d P . .
OW1 O 0.029(3) 0.155(2) 0.628(3) 0.118(14) Uani 0.17 d P . .
OGa O 0.6670 0.5360 0.9240 0.438 Uiso 0.50 d P V 1
CG1a C 0.6420 0.5150 0.8390 0.374 Uiso 0.50 d P V 1
H1a H 0.6164 0.4545 0.8031 0.487 Uiso 0.50 calc P W 1
CG2a C 0.6580 0.5990 0.8010 0.317 Uiso 0.50 d P V 1
H2Aa H 0.7136 0.6470 0.8379 0.413 Uiso 0.50 calc P X 1
H2Ba H 0.6060 0.6241 0.7972 0.413 Uiso 0.50 calc P Y 1
CG3a C 0.6680 0.5600 0.7070 0.403 Uiso 0.50 d P V 1
H3Aa H 0.6995 0.6087 0.6842 0.524 Uiso 0.50 calc P Z 1
H3Ba H 0.7015 0.5144 0.7076 0.524 Uiso 0.50 calc P A 1
CG4a C 0.5680 0.5160 0.6510 0.273 Uiso 0.50 d P V 1
H4Aa H 0.5508 0.5505 0.6086 0.355 Uiso 0.50 calc P B 1
H4Ba H 0.5262 0.5126 0.6893 0.355 Uiso 0.50 calc P C 1
CG5a C 0.5670 0.4180 0.6010 0.226 Uiso 0.50 d P V 1
H5Aa H 0.6289 0.4116 0.6118 0.294 Uiso 0.50 calc P D 1
H5Ba H 0.5283 0.3708 0.6203 0.294 Uiso 0.50 calc P E 1
CG6a C 0.5270 0.4110 0.5010 0.349 Uiso 0.50 d P V 1
H6Aa H 0.5484 0.4706 0.4894 0.454 Uiso 0.50 calc P F 1
H6Ba H 0.4601 0.3934 0.4865 0.454 Uiso 0.50 calc P G 1
CG7a C 0.5580 0.3380 0.4410 0.243 Uiso 0.50 d P V 1
H7a H 0.5135 0.2908 0.3953 0.316 Uiso 0.50 calc P H 1
CG8a C 0.6460 0.3410 0.4530 0.438 Uiso 0.50 d P V 1
H8a H 0.6627 0.2899 0.4272 0.570 Uiso 0.50 calc P I 1
CG9a C 0.7190 0.4300 0.5100 0.317 Uiso 0.50 d P V 1
H9Aa H 0.7379 0.4198 0.5690 0.412 Uiso 0.50 calc P J 1
H9Ba H 0.6861 0.4759 0.5177 0.412 Uiso 0.50 calc P K 1
CG10a C 0.8090 0.4790 0.4910 0.345 Uiso 0.50 d P V 1
H10Aa H 0.8163 0.4406 0.4374 0.449 Uiso 0.50 calc P L 1
H10Ba H 0.8606 0.4850 0.5411 0.449 Uiso 0.50 calc P M 1
CG11a C 0.8130 0.5760 0.4770 0.341 Uiso 0.50 d P V 1
H11Aa H 0.8756 0.6044 0.4756 0.443 Uiso 0.50 calc P N 1
H11Ba H 0.7733 0.5668 0.4174 0.443 Uiso 0.50 calc P O 1
CG12a C 0.7870 0.6470 0.5430 0.255 Uiso 0.50 d P V 1
H12Aa H 0.8422 0.6957 0.5794 0.331 Uiso 0.50 calc P P 1
H12Ba H 0.7584 0.6173 0.5831 0.331 Uiso 0.50 calc P Q 1
CG13a C 0.7190 0.6890 0.4900 0.254 Uiso 0.50 d P V 1
H13Aa H 0.7468 0.7550 0.5021 0.331 Uiso 0.50 calc P R 1
H13Ba H 0.7064 0.6616 0.4258 0.331 Uiso 0.50 calc P S 1
CG14a C 0.6280 0.6710 0.5180 0.299 Uiso 0.50 d P V 1
H14Aa H 0.5866 0.6973 0.4848 0.389 Uiso 0.50 calc P T 1
H14Ba H 0.6405 0.6989 0.5814 0.389 Uiso 0.50 calc P U 1
H14Ca H 0.6002 0.6056 0.5052 0.389 Uiso 0.50 calc P V 1
OGb O 0.6020 0.4790 0.0230 0.375 Uiso 0.50 d P W 2
CG1b C 0.6160 0.5010 0.1070 0.316 Uiso 0.50 d P W 2
H1b H 0.6737 0.5331 0.1467 0.411 Uiso 0.50 calc P X 2
CG2b C 0.5290 0.4700 0.1380 0.286 Uiso 0.50 d P W 2
H2Ab H 0.4878 0.4122 0.0973 0.372 Uiso 0.50 calc P Y 2
H2Bb H 0.4963 0.5164 0.1411 0.372 Uiso 0.50 calc P Z 2
CG3b C 0.5660 0.4580 0.2330 0.374 Uiso 0.50 d P W 2
H3Ab H 0.5154 0.4284 0.2546 0.486 Uiso 0.50 calc P A 2
H3Bb H 0.6079 0.4204 0.2312 0.486 Uiso 0.50 calc P B 2
CG4b C 0.6170 0.5560 0.2950 0.359 Uiso 0.50 d P W 2
H4Ab H 0.5817 0.5742 0.3361 0.467 Uiso 0.50 calc P C 2
H4Bb H 0.6251 0.6001 0.2593 0.467 Uiso 0.50 calc P D 2
CG5b C 0.7130 0.5540 0.3490 0.232 Uiso 0.50 d P W 2
H5Ab H 0.7095 0.4904 0.3484 0.301 Uiso 0.50 calc P E 2
H5Bb H 0.7582 0.5744 0.3173 0.301 Uiso 0.50 calc P F 2
CG6b C 0.7490 0.6130 0.4480 0.221 Uiso 0.50 d P W 2
H6Ab H 0.6964 0.6170 0.4715 0.288 Uiso 0.50 calc P G 2
H6Bb H 0.7823 0.6751 0.4493 0.288 Uiso 0.50 calc P H 2
CG7b C 0.8130 0.5760 0.5110 0.274 Uiso 0.50 d P W 2
H7b H 0.8648 0.6183 0.5534 0.356 Uiso 0.50 calc P I 2
CG8b C 0.7980 0.4860 0.5080 0.340 Uiso 0.50 d P W 2
H8b H 0.8387 0.4671 0.5473 0.442 Uiso 0.50 calc P J 2
CG9b C 0.7130 0.4150 0.4390 0.362 Uiso 0.50 d P W 2
H9Ab H 0.7336 0.3837 0.3905 0.471 Uiso 0.50 calc P K 2
H9Bb H 0.6734 0.4484 0.4133 0.471 Uiso 0.50 calc P L 2
G10b C 0.6540 0.3410 0.4720 0.199 Uiso 0.50 d P W 2
H10Ab H 0.6949 0.3278 0.5201 0.259 Uiso 0.50 calc P M 2
H10Bb H 0.6294 0.2850 0.4227 0.259 Uiso 0.50 calc P N 2
CG11b C 0.5720 0.3610 0.5070 0.292 Uiso 0.50 d P W 2
H11Ab H 0.5489 0.3136 0.5354 0.380 Uiso 0.50 calc P O 2
H11Bb H 0.5942 0.4198 0.5526 0.380 Uiso 0.50 calc P P 2
CG12b C 0.4920 0.3640 0.4320 0.170 Uiso 0.50 d P W 2
H12Ab H 0.5152 0.3813 0.3832 0.172 Uiso 0.50 calc P Q 2
H12Bb H 0.4468 0.3035 0.4080 0.172 Uiso 0.50 calc P R 2
CG13b C 0.4470 0.4350 0.4720 0.211 Uiso 0.50 d P W 2
H13Ab H 0.4608 0.4448 0.5369 0.275 Uiso 0.50 calc P S 2
H13Bb H 0.3805 0.4116 0.4474 0.275 Uiso 0.50 calc P T 2
CG14b C 0.4830 0.5270 0.4500 0.242 Uiso 0.50 d P W 2
H14Ab H 0.4543 0.5708 0.4754 0.315 Uiso 0.50 calc P U 2
H14Bb H 0.4685 0.5173 0.3857 0.315 Uiso 0.50 calc P V 2
H14Cb H 0.5487 0.5504 0.4751 0.315 Uiso 0.50 calc P W 2
Oc O -0.0040 0.1080 1.0580 0.044 Uiso 0.10 d PD . 1
C1c C -0.0100 0.0930 0.9750 0.244 Uiso 0.10 d PD . 1
C2c C 0.0500 0.1630 0.9400 0.436 Uiso 0.10 d PD . 1
C3c C 0.0000 0.2080 0.8750 0.499 Uiso 0.10 d PD . 1
C4c C 0.0280 0.1920 0.7870 0.223 Uiso 0.10 d PD . 1
C5c C 0.1100 0.1860 0.7460 0.239 Uiso 0.10 d PD . 1
C6c C 0.0850 0.1180 0.6500 0.530 Uiso 0.10 d PD . 1
C7c C 0.1170 0.0290 0.6430 0.117 Uiso 0.10 d PD . 1
C8c C 0.1420 -0.0300 0.5810 0.647 Uiso 0.10 d PD . 1
C9c C 0.1700 -0.0250 0.4940 0.000 Uiso 0.10 d PD . 1
C10c C 0.1190 0.0220 0.4310 0.191 Uiso 0.10 d PD . 1
C11c C 0.1150 0.0040 0.3260 0.341 Uiso 0.10 d PD . 1
C12c C 0.0620 0.0700 0.2850 0.016 Uiso 0.10 d PD . 1
C13c C -0.0010 0.1060 0.3380 0.071 Uiso 0.10 d PD . 1
C14c C 0.0420 0.2060 0.4000 0.012 Uiso 0.10 d PD . 1
Od O 0.1530 0.3560 0.8600 0.331 Uiso 0.10 d PD . 2
C1d C 0.1020 0.2810 0.8710 0.303 Uiso 0.10 d PD . 2
C2d C 0.0400 0.2020 0.7910 0.014 Uiso 0.10 d PD . 2
C3d C 0.1040 0.1870 0.7330 0.042 Uiso 0.10 d PD . 2
C4d C 0.0790 0.1040 0.6530 0.055 Uiso 0.10 d PD . 2
C5d C 0.1210 0.0250 0.6280 0.000 Uiso 0.10 d PD . 2
C6d C 0.1000 0.0190 0.5260 0.111 Uiso 0.10 d PD . 2
C7d C 0.1810 0.0140 0.4860 1.190 Uiso 0.10 d PD . 2
C8d C 0.1560 0.0020 0.3960 0.016 Uiso 0.10 d PD . 2
C9d C 0.1050 0.0730 0.3840 0.138 Uiso 0.10 d PD . 2
C10d C 0.0650 0.0530 0.2830 0.289 Uiso 0.10 d PD . 2
C11d C -0.0340 0.0520 0.2340 0.510 Uiso 0.10 d PD . 2
C12d C -0.0600 0.0890 0.1520 0.000 Uiso 0.10 d PD . 2
C13d C 0.0010 0.1090 0.0880 0.430 Uiso 0.10 d PD . 2
C14d C -0.0390 0.1320 0.0010 0.350 Uiso 0.10 d PD . 2
Oe O -0.0040 0.1710 -0.0560 0.750 Uiso 0.10 d PD . 3
C1e C 0.0140 0.1010 -0.0400 0.218 Uiso 0.10 d PD . 3
C2e C 0.0270 0.0880 0.0560 0.141 Uiso 0.10 d PD . 3
C3e C -0.0230 0.1390 0.1120 0.141 Uiso 0.10 d PD . 3
C4e C -0.0770 0.0980 0.1750 0.155 Uiso 0.10 d PD . 3
C5e C -0.0500 0.0350 0.2350 0.015 Uiso 0.10 d PD . 3
C6e C 0.0320 0.0660 0.3200 0.073 Uiso 0.10 d PD . 3
C7e C 0.1210 0.0340 0.3390 0.011 Uiso 0.10 d PD . 3
C8e C 0.1630 -0.0090 0.3910 0.455 Uiso 0.10 d PD . 3
C9e C 0.1770 -0.0290 0.4840 0.009 Uiso 0.10 d PD . 3
C10e C 0.1180 0.0240 0.5280 0.153 Uiso 0.10 d PD . 3
C11e C 0.1210 0.0140 0.6250 0.908 Uiso 0.10 d PD . 3
C12e C 0.1020 0.1020 0.6740 0.141 Uiso 0.10 d PD . 3
C13e C 0.0460 0.1420 0.6070 0.260 Uiso 0.10 d PD . 3
C14e C -0.0580 0.1110 0.6050 0.130 Uiso 0.10 d PD . 3
Of O -0.2160 0.0470 0.0830 0.454 Uiso 0.10 d PD . 4
C1f C -0.1320 0.0600 0.0830 0.191 Uiso 0.10 d PD . 4
C2f C -0.0560 0.0980 0.1740 0.238 Uiso 0.10 d PD . 4
C3f C -0.0480 0.0450 0.2520 0.282 Uiso 0.10 d PD . 4
C4f C 0.0630 0.0750 0.2920 0.248 Uiso 0.10 d PD . 4
C5f C 0.1270 0.0180 0.3300 0.228 Uiso 0.10 d PD . 4
C6f C 0.1150 0.0300 0.4270 0.422 Uiso 0.10 d PD . 4
C7f C 0.1610 -0.0220 0.4850 0.017 Uiso 0.10 d PD . 4
C8f C 0.1630 -0.0080 0.5710 0.145 Uiso 0.10 d PD . 4
C9f C 0.0900 0.0240 0.6110 0.012 Uiso 0.10 d PD . 4
C10f C 0.1010 0.1290 0.6530 0.618 Uiso 0.10 d PD . 4
C11f C 0.1220 0.1960 0.7460 0.244 Uiso 0.10 d PD . 4
C12f C 0.0460 0.1830 0.7950 0.633 Uiso 0.10 d PD . 4
C13f C 0.0210 0.2270 0.8800 0.612 Uiso 0.10 d PD . 4
C14f C 0.0160 0.1520 0.9320 0.015 Uiso 0.10 d PD . 4

loop_
_atom_site_aniso_label
_atom_site_aniso_U_11
_atom_site_aniso_U_22
_atom_site_aniso_U_33
_atom_site_aniso_U_23
_atom_site_aniso_U_13
_atom_site_aniso_U_12
CA11 0.0298(12) 0.0457(15) 0.0510(16) -0.0139(12) 0.0009(11) 0.0175(11)
CA21 0.0383(14) 0.0323(12) 0.0507(16) -0.0070(10) -0.0052(11) 0.0172(10)
CA31 0.0402(13) 0.0311(11) 0.0371(12) 0.0004(9) 0.0017(10) 0.0174(10)
CA41 0.0325(12) 0.0434(13) 0.0375(12) -0.0082(10) 0.0042(9) 0.0172(11)
CA51 0.0340(13) 0.094(3) 0.0310(12) -0.0002(14) 0.0087(10) 0.0233(17)
CA61 0.0341(17) 0.282(12) 0.0297(16) -0.013(3) 0.0075(13) 0.022(4)
OA21 0.0462(12) 0.0319(9) 0.0579(14) 0.0029(9) -0.0144(10) 0.0099(9)
OA31 0.0411(11) 0.0339(9) 0.0493(12) 0.0115(8) -0.0001(9) 0.0091(8)
OA41 0.0339(9) 0.0426(10) 0.0381(9) 0.0023(8) 0.0103(7) 0.0187(8)
OA51 0.0307(10) 0.0728(17) 0.0428(11) -0.0196(11) 0.0064(8) 0.0134(11)
OA61a 0.047(3) 0.106(6) 0.058(3) -0.037(4) 0.006(2) 0.023(3)
OA61b 0.071(5) 0.103(7) 0.053(4) 0.028(4) 0.015(3) 0.044(5)
CA12 0.0371(13) 0.0469(14) 0.0395(13) 0.0045(11) 0.0097(10) 0.0192(12)
CA22 0.0404(14) 0.0460(15) 0.0427(14) 0.0109(11) 0.0098(11) 0.0158(12)
CA32 0.0337(12) 0.0504(14) 0.0340(11) 0.0137(10) 0.0117(9) 0.0180(11)
CA42 0.0304(11) 0.0487(14) 0.0311(10) 0.0089(9) 0.0102(8) 0.0158(10)
CA52 0.0377(13) 0.0580(17) 0.0351(12) 0.0115(11) 0.0141(10) 0.0211(13)
CA62 0.0528(19) 0.094(3) 0.0382(14) 0.0231(17) 0.0193(13) 0.037(2)
OA22 0.0473(12) 0.0478(12) 0.0505(12) 0.0198(10) 0.0121(10) 0.0218(10)
OA32 0.0428(11) 0.0615(14) 0.0422(10) 0.0232(10) 0.0206(9) 0.0264(11)
OA42 0.0277(8) 0.0468(10) 0.0324(8) 0.0085(7) 0.0065(6) 0.0140(8)
OA52 0.0348(10) 0.0589(13) 0.0358(9) 0.0011(9) 0.0069(7) 0.0199(10)
OA62 0.0348(14) 0.098(3) 0.0334(13) 0.0128(16) 0.0043(11) 0.0301(17)
CA13 0.0292(11) 0.0499(14) 0.0302(10) 0.0121(10) 0.0067(8) 0.0146(11)
CA23 0.0291(11) 0.0605(17) 0.0331(11) 0.0181(11) 0.0089(9) 0.0218(11)
CA33 0.0337(12) 0.0555(15) 0.0249(9) 0.0106(9) 0.0068(8) 0.0227(11)
CA43 0.0351(12) 0.0500(14) 0.0245(9) 0.0088(9) 0.0015(8) 0.0121(11)
CA53 0.0387(13) 0.0481(14) 0.0243(9) 0.0060(9) 0.0028(8) 0.0083(11)
CA63 0.068(2) 0.0467(15) 0.0243(10) 0.0095(10) 0.0021(11) 0.0017(15)
OA23 0.0440(11) 0.0649(14) 0.0372(10) 0.0232(10) 0.0160(8) 0.0278(11)
OA33 0.0506(12) 0.0544(12) 0.0303(8) 0.0146(8) 0.0148(8) 0.0299(10)
OA43 0.0440(11) 0.0494(12) 0.0288(8) 0.0029(8) 0.0018(8) 0.0067(9)
OA53 0.0336(9) 0.0456(10) 0.0271(8) 0.0085(7) 0.0015(6) 0.0116(8)
OA63a 0.094(9) 0.043(8) 0.026(3) 0.007(4) -0.004(4) 0.035(7)
OA63b 0.060(5) 0.033(6) 0.032(4) 0.012(3) -0.011(3) 0.014(3)
CA14 0.069(2) 0.0494(17) 0.0322(13) 0.0079(12) -0.0100(14) 0.0081(16)
CA24 0.0565(19) 0.0443(15) 0.0385(14) 0.0041(12) -0.0069(13) 0.0127(14)
CA34 0.0522(17) 0.0416(14) 0.0280(11) 0.0037(10) 0.0036(10) 0.0104(12)
CA44 0.086(3) 0.0425(15) 0.0292(12) 0.0057(11) 0.0064(14) 0.0022(17)
CA54 0.166(7) 0.071(3) 0.0323(16) -0.0095(18) 0.034(3) -0.034(4)
CA64a 0.077(6) 0.146(11) 0.036(3) -0.010(5) 0.016(4) -0.023(7)
OA64a 0.245(17) 0.211(15) 0.078(6) 0.099(8) 0.030(8) 0.001(13)
CA64b 0.077(8) 0.076(8) 0.034(4) 0.019(5) -0.002(5) -0.022(7)
OA64b 0.156(13) 0.086(7) 0.044(4) -0.006(4) 0.042(6) -0.014(8)
OA24 0.0419(11) 0.0452(11) 0.0450(11) 0.0027(9) 0.0030(9) 0.0115(9)
OA34 0.0573(14) 0.0498(12) 0.0319(9) -0.0015(8) 0.0045(9) 0.0152(11)
OA44 0.085(2) 0.0303(9) 0.0486(13) 0.0084(9) 0.0276(13) 0.0132(11)
OA54 0.146(4) 0.0609(18) 0.0299(12) 0.0133(12) -0.0135(17) -0.017(2)
CA15 0.081(3) 0.0347(13) 0.0377(14) 0.0136(11) 0.0153(14) 0.0161(14)
CA25 0.082(3) 0.0269(11) 0.0384(13) 0.0117(10) 0.0133(14) 0.0183(13)
CA35 0.075(2) 0.0311(12) 0.0375(13) 0.0152(10) 0.0165(13) 0.0195(13)
CA45 0.074(2) 0.0284(11) 0.0406(13) 0.0166(10) 0.0178(14) 0.0159(12)
CA55 0.081(3) 0.0406(15) 0.0399(15) 0.0086(12) 0.0194(16) 0.0095(16)
CA65 0.092(4) 0.087(3) 0.0352(16) 0.0106(18) 0.0193(19) 0.004(3)
OA25 0.081(2) 0.0416(11) 0.0395(11) 0.0091(9) 0.0149(11) 0.0302(12)
OA35 0.0719(17) 0.0503(12) 0.0336(10) 0.0144(9) 0.0185(10) 0.0232(12)
OA45 0.0782(18) 0.0341(10) 0.0591(14) 0.0275(10) 0.0308(13) 0.0220(11)
OA55 0.0738(18) 0.0513(13) 0.0381(11) 0.0162(10) 0.0130(11) 0.0109(13)
OA65a 0.081(3) 0.099(4) 0.051(2) 0.044(2) 0.025(2) 0.018(3)
OA65b 0.097(12) 0.135(16) 0.038(5) 0.015(7) 0.008(6) 0.003(11)
CA16 0.083(3) 0.0393(15) 0.064(2) 0.0311(15) 0.034(2) 0.0184(16)
CA26 0.066(2) 0.0344(13) 0.0547(18) 0.0198(12) 0.0262(16) 0.0126(13)
CA36 0.0501(16) 0.0337(11) 0.0397(12) 0.0125(10) 0.0214(11) 0.0155(11)
CA46 0.0489(16) 0.0458(14) 0.0400(13) 0.0137(11) 0.0247(12) 0.0152(13)
CA56 0.082(3) 0.058(2) 0.0402(15) 0.0235(14) 0.0307(17) 0.0311(19)
CA66 0.146(7) 0.163(8) 0.045(2) 0.036(3) 0.053(3) 0.089(6)
OA26 0.0742(19) 0.0345(10) 0.0664(16) 0.0168(10) 0.0295(14) 0.0239(11)
OA36 0.0546(14) 0.0406(10) 0.0433(11) 0.0077(9) 0.0145(10) 0.0201(10)
OA46 0.0356(10) 0.0395(9) 0.0406(10) 0.0057(7) 0.0159(8) 0.0161(8)
OA56 0.099(3) 0.0648(17) 0.0587(16) 0.0421(14) 0.0434(17) 0.0290(17)
OA66a 0.241(17) 0.067(5) 0.126(9) 0.068(6) 0.160(12) 0.095(8)
OA66b 0.103(8) 0.070(6) 0.079(6) 0.019(5) 0.054(6) 0.029(6)
OA66c 0.27(3) 0.21(2) 0.044(6) 0.021(9) 0.003(10) 0.18(2)
CA17 0.0331(12) 0.0490(15) 0.0417(14) -0.0064(11) 0.0094(10) 0.0163(12)
CA27 0.0346(13) 0.0468(15) 0.0433(14) -0.0057(11) 0.0024(10) 0.0224(12)
CA37 0.0363(13) 0.0444(14) 0.0359(12) -0.0029(10) 0.0011(9) 0.0211(11)
CA47 0.0316(12) 0.0461(14) 0.0387(12) -0.0050(10) 0.0039(9) 0.0197(11)
CA57 0.0375(13) 0.0502(15) 0.0363(12) -0.0043(11) 0.0066(10) 0.0179(12)
CA67 0.0518(19) 0.0548(19) 0.0388(14) -0.0049(13) 0.0065(13) 0.0153(15)
OA27 0.0440(12) 0.0402(10) 0.0423(11) -0.0031(8) 0.0011(9) 0.0180(9)
OA37 0.0510(13) 0.0351(10) 0.0477(12) 0.0028(9) -0.0054(10) 0.0125(9)
OA47 0.0318(9) 0.0454(10) 0.0408(10) -0.0017(8) 0.0066(7) 0.0209(8)
OA57 0.0422(11) 0.0527(12) 0.0410(11) -0.0057(9) 0.0144(9) 0.0169(10)
OA67 0.0559(15) 0.0479(13) 0.0524(14) -0.0104(11) 0.0193(11) 0.0142(11)
CB11 0.0490(16) 0.0281(11) 0.0500(15) 0.0021(10) -0.0151(13) 0.0175(11)
CB21 0.0345(13) 0.0349(12) 0.0513(16) -0.0047(11) -0.0076(11) 0.0166(10)
CB31 0.0326(12) 0.0371(12) 0.0366(12) 0.0029(9) 0.0003(9) 0.0152(10)
CB41 0.0476(15) 0.0303(11) 0.0372(12) 0.0042(9) -0.0074(11) 0.0177(10)
CB51 0.099(3) 0.0314(12) 0.0306(12) 0.0087(10) 0.0016(14) 0.0256(15)
CB61 0.268(11) 0.0327(16) 0.0298(15) 0.0080(13) -0.008(3) 0.025(3)
OB21 0.0352(10) 0.0448(11) 0.0529(13) -0.0114(10) 0.0044(9) 0.0105(9)
OB31 0.0343(10) 0.0397(10) 0.0492(12) -0.0009(9) 0.0106(8) 0.0075(8)
OB41 0.0451(11) 0.0305(8) 0.0363(9) 0.0087(7) 0.0012(8) 0.0186(8)
OB51 0.0756(18) 0.0282(9) 0.0428(11) 0.0063(8) -0.0207(11) 0.0142(10)
OB61a 0.188(9) 0.033(2) 0.097(5) 0.013(2) -0.107(6) 0.002(3)
OB61b 0.110(8) 0.065(5) 0.052(4) 0.022(3) 0.028(4) 0.040(5)
CB12 0.0472(15) 0.0342(11) 0.0381(12) 0.0082(10) 0.0027(11) 0.0176(11)
CB22 0.0455(15) 0.0364(12) 0.0447(14) 0.0094(11) 0.0112(12) 0.0144(11)
CB32 0.0518(16) 0.0325(11) 0.0347(11) 0.0115(9) 0.0134(10) 0.0199(11)
CB42 0.0512(15) 0.0290(10) 0.0322(11) 0.0104(8) 0.0106(10) 0.0169(10)
CB52 0.0634(19) 0.0343(12) 0.0340(12) 0.0141(10) 0.0113(11) 0.0212(12)
CB62 0.105(4) 0.0537(19) 0.0399(15) 0.0220(14) 0.0260(18) 0.044(2)
OB22 0.0525(13) 0.0430(11) 0.0499(12) 0.0124(9) 0.0194(10) 0.0217(10)
OB32 0.0639(15) 0.0385(10) 0.0421(10) 0.0183(8) 0.0228(10) 0.0256(10)
OB42 0.0511(11) 0.0245(7) 0.0317(8) 0.0072(6) 0.0085(7) 0.0142(7)
OB52 0.0612(14) 0.0332(9) 0.0362(9) 0.0074(7) 0.0015(9) 0.0204(9)
OB62 0.120(3) 0.0434(13) 0.0456(14) 0.0070(11) 0.0165(16) 0.0350(17)
CB13 0.0515(16) 0.0264(9) 0.0292(10) 0.0049(8) 0.0112(10) 0.0143(10)
CB23 0.0653(19) 0.0277(10) 0.0325(11) 0.0102(8) 0.0197(11) 0.0241(11)
CB33 0.0590(17) 0.0330(11) 0.0241(9) 0.0068(8) 0.0101(9) 0.0232(11)
CB43 0.0509(15) 0.0333(11) 0.0241(9) 0.0026(8) 0.0076(9) 0.0133(10)
CB53 0.0500(15) 0.0343(11) 0.0261(10) 0.0036(8) 0.0061(9) 0.0079(10)
CB63 0.0453(16) 0.066(2) 0.0245(10) 0.0010(11) 0.0072(10) 0.0014(15)
OB23 0.0657(15) 0.0413(10) 0.0371(10) 0.0157(8) 0.0232(9) 0.0293(10)
OB33 0.0581(13) 0.0485(11) 0.0309(8) 0.0151(8) 0.0152(8) 0.0306(10)
OB43 0.0509(12) 0.0413(10) 0.0289(8) 0.0018(7) 0.0028(8) 0.0060(9)
OB53 0.0482(11) 0.0308(8) 0.0272(8) 0.0015(6) 0.0092(7) 0.0108(8)
OB63a 0.051(11) 0.090(11) 0.036(5) -0.005(6) 0.009(5) 0.035(9)
OB63b 0.032(5) 0.061(4) 0.022(3) -0.011(3) 0.006(3) 0.013(3)
CB14 0.0511(18) 0.067(2) 0.0314(13) -0.0110(13) 0.0074(12) 0.0063(16)
CB24 0.0470(17) 0.0512(17) 0.0372(13) -0.0046(12) 0.0053(11) 0.0125(14)
CB34 0.0448(15) 0.0524(16) 0.0269(10) 0.0046(10) 0.0037(10) 0.0087(13)
CB44 0.0450(17) 0.090(3) 0.0297(13) 0.0086(15) 0.0060(11) 0.0004(19)
CB54 0.072(3) 0.162(7) 0.0324(16) 0.035(3) -0.0072(18) -0.037(4)
CB64a 0.139(11) 0.079(7) 0.031(3) 0.017(4) -0.013(5) -0.025(7)
OB64a 0.229(17) 0.221(17) 0.077(6) 0.006(8) 0.106(9) -0.048(14)
CB64b 0.085(8) 0.092(9) 0.036(4) -0.004(5) 0.020(4) -0.033(7)
OB64b 0.095(7) 0.166(13) 0.066(5) 0.058(7) -0.002(5) -0.024(8)
OB24 0.0492(13) 0.0390(10) 0.0457(12) 0.0037(9) 0.0036(9) 0.0115(9)
OB34 0.0543(14) 0.0554(13) 0.0315(9) 0.0053(9) -0.0016(9) 0.0163(11)
OB44 0.0337(10) 0.0819(19) 0.0500(13) 0.0293(13) 0.0096(9) 0.0142(12)
OB54 0.0625(19) 0.147(4) 0.0304(12) -0.0131(17) 0.0120(12) -0.017(2)
CB15 0.0348(13) 0.081(3) 0.0380(14) 0.0148(15) 0.0129(11) 0.0151(16)
CB25 0.0316(12) 0.078(2) 0.0388(13) 0.0150(14) 0.0126(10) 0.0197(14)
CB35 0.0344(13) 0.070(2) 0.0385(13) 0.0145(13) 0.0163(10) 0.0175(14)
CB45 0.0295(12) 0.078(2) 0.0387(13) 0.0178(14) 0.0153(10) 0.0137(14)
CB55 0.0417(15) 0.079(3) 0.0390(15) 0.0188(16) 0.0084(12) 0.0062(17)
CB65 0.088(3) 0.091(4) 0.0347(16) 0.0164(19) 0.0089(18) 0.004(3)
OB25 0.0452(12) 0.0806(19) 0.0394(11) 0.0190(11) 0.0111(9) 0.0311(13)
OB35 0.0520(13) 0.0702(16) 0.0354(10) 0.0192(10) 0.0157(9) 0.0237(12)
OB45 0.0352(10) 0.0759(17) 0.0562(14) 0.0299(13) 0.0255(10) 0.0201(12)
OB55 0.0555(15) 0.0738(18) 0.0365(11) 0.0120(11) 0.0167(10) 0.0105(14)
OB65a 0.097(4) 0.073(3) 0.050(2) 0.024(2) 0.043(2) 0.013(3)
OB65b 0.156(19) 0.122(15) 0.047(6) 0.012(8) -0.001(9) -0.011(14)
CB16 0.0430(16) 0.084(3) 0.065(2) 0.037(2) 0.0337(16) 0.0189(18)
CB26 0.0364(14) 0.063(2) 0.0546(18) 0.0255(16) 0.0166(13) 0.0128(14)
CB36 0.0363(12) 0.0476(14) 0.0392(12) 0.0208(11) 0.0121(10) 0.0154(11)
CB46 0.0447(14) 0.0491(15) 0.0418(13) 0.0262(12) 0.0144(11) 0.0171(12)
CB56 0.063(2) 0.077(3) 0.0383(14) 0.0297(16) 0.0218(14) 0.029(2)
CB66 0.164(8) 0.151(7) 0.046(2) 0.057(4) 0.038(3) 0.089(6)
OB26 0.0349(11) 0.0712(17) 0.0657(16) 0.0280(14) 0.0155(11) 0.0226(12)
OB36 0.0410(11) 0.0526(13) 0.0451(11) 0.0156(10) 0.0091(9) 0.0196(10)
OB46 0.0416(10) 0.0351(9) 0.0409(10) 0.0164(8) 0.0065(8) 0.0162(8)
OB56 0.0688(18) 0.099(3) 0.0585(16) 0.0449(17) 0.0428(15) 0.0311(18)
OB66a 0.077(6) 0.252(18) 0.131(10) 0.167(13) 0.071(7) 0.098(9)
OB66b 0.048(6) 0.090(9) 0.053(6) 0.045(6) 0.015(4) 0.032(6)
OB66c 0.147(19) 0.24(3) 0.040(6) 0.015(9) 0.024(8) 0.14(2)
CB17 0.0519(17) 0.0309(11) 0.0413(13) 0.0112(10) -0.0042(12) 0.0162(11)
CB27 0.0467(15) 0.0307(11) 0.0447(14) 0.0025(10) -0.0075(12) 0.0202(11)
CB37 0.0453(15) 0.0342(11) 0.0370(12) 0.0027(9) -0.0019(10) 0.0206(11)
CB47 0.0503(16) 0.0309(11) 0.0388(12) 0.0045(9) -0.0042(11) 0.0206(11)
CB57 0.0520(17) 0.0344(12) 0.0375(12) 0.0066(10) -0.0026(11) 0.0195(11)
CB67 0.058(2) 0.0496(17) 0.0372(14) 0.0076(12) -0.0054(13) 0.0175(15)
OB27 0.0429(11) 0.0387(10) 0.0430(11) 0.0018(8) -0.0043(9) 0.0170(9)
OB37 0.0392(11) 0.0462(12) 0.0469(12) -0.0039(9) 0.0008(9) 0.0139(9)
OB47 0.0468(11) 0.0295(8) 0.0410(10) 0.0060(7) -0.0013(8) 0.0200(8)
OB57 0.0537(13) 0.0389(10) 0.0428(11) 0.0138(8) -0.0039(9) 0.0180(9)
OB67 0.0495(13) 0.0522(13) 0.0525(14) 0.0187(11) -0.0104(11) 0.0135(11)
O61Aa 0.32(2) 0.105(8) 0.046(4) 0.015(4) 0.012(7) 0.114(12)
O61Ab 0.055(7) 0.067(8) 0.076(9) -0.033(8) -0.008(6) 0.017(6)
O61Ac 0.105(13) 0.35(4) 0.22(3) -0.17(3) 0.053(15) 0.034(19)
O62Aa 0.0365(11) 0.0353(10) 0.0554(13) 0.0085(9) 0.0087(9) 0.0111(8)
O62Ab 0.125(6) 0.110(5) 0.067(3) 0.049(4) 0.039(4) 0.069(5)
O62Ac 0.064(7) 0.091(9) 0.049(6) 0.022(6) 0.008(5) -0.015(7)
O62Ad 0.067(11) 0.057(10) 0.088(16) 0.000(10) -0.012(11) -0.028(8)
O64Ab 0.31(3) 0.076(8) 0.20(2) 0.042(11) -0.17(2) 0.019(13)
O65Aa 0.079(3) 0.0436(15) 0.056(2) 0.0167(13) 0.0221(18) 0.0148(15)
O65Ab 0.08(3) 0.15(5) 0.07(3) 0.03(3) -0.02(2) -0.01(3)
O66Aa 0.059(13) 0.032(8) 0.105(19) -0.005(9) 0.019(12) 0.027(8)
O66Ab 0.19(3) 0.18(3) 0.19(3) 0.11(2) 0.07(2) 0.09(3)
O66Ac 0.087(16) 0.078(13) 0.058(10) -0.010(10) -0.026(11) 0.060(13)
O67A 0.0452(12) 0.0420(11) 0.0424(11) 0.0054(8) 0.0119(9) 0.0151(9)
O21A 0.0623(18) 0.0395(13) 0.0625(18) 0.0157(12) 0.0039(15) 0.0158(12)
O22A 0.149(12) 0.064(5) 0.25(2) 0.085(9) 0.062(13) 0.032(7)
O23Aa 0.049(3) 0.066(4) 0.052(3) 0.016(3) 0.020(2) 0.020(3)
O23Ab 0.060(14) 0.055(14) 0.053(14) 0.010(11) 0.040(12) 0.001(12)
O23Ac 0.38(5) 0.18(3) 0.092(13) -0.013(15) 0.01(2) 0.15(3)
O24A 0.066(3) 0.075(3) 0.186(8) -0.014(4) 0.039(4) 0.022(3)
O26Aa 0.156(19) 0.049(6) 0.20(2) -0.039(10) 0.107(19) -0.029(9)
O61B 0.102(8) 0.26(2) 0.050(4) 0.020(8) 0.014(5) 0.103(12)
O62Ba 0.116(6) 0.112(5) 0.070(3) 0.045(4) 0.052(4) 0.072(5)
O62Bc 0.092(9) 0.069(7) 0.048(5) 0.019(5) 0.017(6) -0.013(7)
O65Ba 0.0458(15) 0.077(3) 0.0582(19) 0.0209(18) 0.0160(13) 0.0126(17)
O65Bb 0.29(10) 0.09(3) 0.14(5) 0.00(3) 0.01(5) -0.07(4)
O66Ba 0.043(8) 0.066(11) 0.060(10) 0.020(8) 0.018(7) 0.037(8)
O66Bb 0.18(3) 0.33(5) 0.16(2) 0.11(3) 0.06(2) 0.09(3)
O66Bc 0.094(16) 0.092(15) 0.057(10) -0.014(10) -0.012(10) 0.052(13)
O67B 0.0438(12) 0.0436(11) 0.0413(10) 0.0124(9) 0.0040(9) 0.0135(9)
O21B 0.0416(14) 0.0604(17) 0.0621(18) 0.0053(14) 0.0173(13) 0.0153(13)
O22B 0.085(8) 0.162(14) 0.182(17) 0.091(13) 0.068(10) 0.021(8)
O23Ba 0.089(4) 0.054(2) 0.058(3) 0.028(2) 0.016(3) 0.023(2)
O23Bb 0.167(16) 0.187(18) 0.091(9) -0.013(10) -0.023(10) 0.117(15)
O24B 0.068(3) 0.050(3) 0.176(8) 0.041(4) -0.012(4) 0.019(2)
O26B 0.067(7) 0.168(17) 0.36(4) 0.19(2) -0.098(14) -0.059(9)
O32B 0.100(9) 0.096(10) 0.128(12) 0.046(9) 0.037(9) -0.016(7)
O34B 0.16(4) 0.74(16) 0.060(12) -0.02(3) 0.021(15) 0.24(7)
OW1 0.13(3) 0.075(15) 0.12(2) 0.033(16) -0.04(2) 0.036(17)

loop_
_atom_type_symbol
_atom_type_description
_atom_type_scat_dispersion_real
_atom_type_scat_dispersion_imag
_atom_type_scat_source
C C 0.0033 0.0016 'International Tables Vol C Tables 4.2.6.8 and 6.1.1.4'
H H 0.0000 0.0000 'International Tables Vol C Tables 4.2.6.8 and 6.1.1.4'
O O 0.0106 0.0060 'International Tables Vol C Tables 4.2.6.8 and 6.1.1.4'

loop_
_geom_angle_atom_site_label_1
_geom_angle_atom_site_label_2
_geom_angle_atom_site_label_3
_geom_angle
_geom_angle_site_symmetry_1
_geom_angle_site_symmetry_3
_geom_angle_publ_flag
OA47 CA11 OA51 110.9(3) . . ?
OA47 CA11 CA21 107.7(3) . . ?
OA51 CA11 CA21 110.5(3) . . ?
OA21 CA21 CA31 111.0(3) . . ?
OA21 CA21 CA11 110.5(3) . . ?
CA31 CA21 CA11 110.1(3) . . ?
OA31 CA31 CA41 109.3(3) . . ?
OA31 CA31 CA21 110.7(3) . . ?
CA41 CA31 CA21 109.2(2) . . ?
OA41 CA41 CA31 107.1(2) . . ?
OA41 CA41 CA51 110.4(3) . . ?
CA31 CA41 CA51 110.1(3) . . ?
OA51 CA51 CA61 106.3(3) . . ?
OA51 CA51 CA41 110.4(3) . . ?
CA61 CA51 CA41 113.1(5) . . ?
OA61a CA61 OA61b 78.5(8) . . ?
OA61a CA61 CA51 124.5(10) . . ?
OA61b CA61 CA51 125.8(8) . . ?
CA12 OA41 CA41 118.1(2) . . ?
CA11 OA51 CA51 114.8(2) . . ?
OA41 CA12 OA52 110.7(3) . . ?
OA41 CA12 CA22 107.6(2) . . ?
OA52 CA12 CA22 110.0(3) . . ?
OA22 CA22 CA32 112.3(3) . . ?
OA22 CA22 CA12 109.7(3) . . ?
CA32 CA22 CA12 110.2(3) . . ?
OA32 CA32 CA22 110.7(3) . . ?
OA32 CA32 CA42 109.5(2) . . ?
CA22 CA32 CA42 109.2(3) . . ?
OA42 CA42 CA32 107.9(2) . . ?
OA42 CA42 CA52 109.4(3) . . ?
CA32 CA42 CA52 109.3(2) . . ?
OA52 CA52 CA62 107.1(3) . . ?
OA52 CA52 CA42 109.4(3) . . ?
CA62 CA52 CA42 113.9(3) . . ?
OA62 CA62 OA62 85(2) . . ?
OA62b CA62 CA52 119(2) . . ?
OA62a CA62 CA52 111.6(4) . . ?
CA13 OA42 CA42 118.7(2) . . ?
CA12 OA52 CA52 113.0(2) . . ?
OA53 CA13 OA42 111.4(2) . . ?
OA53 CA13 CA23 110.7(2) . . ?
OA42 CA13 CA23 107.1(2) . . ?
OA23 CA23 CA33 111.1(2) . . ?
OA23 CA23 CA13 110.3(3) . . ?
CA33 CA23 CA13 109.5(2) . . ?
OA33 CA33 CA23 109.6(2) . . ?
OA33 CA33 CA43 109.6(2) . . ?
CA23 CA33 CA43 108.8(2) . . ?
OA43 CA43 CA33 106.7(2) . . ?
OA43 CA43 CA53 109.5(2) . . ?
CA33 CA43 CA53 111.0(3) . . ?
OA53 CA53 CA63 105.5(2) . . ?
OA53 CA53 CA43 111.3(2) . . ?
CA63 CA53 CA43 112.9(3) . . ?
OA63a CA63 OA63b 9(2) . . ?
OA63a CA63 CA53 114.4(10) . . ?
OA63b CA63 CA53 108.3(12) . . ?
CA14 OA43 CA43 118.1(3) . . ?
CA13 OA53 CA53 113.7(2) . . ?
OA54 CA14 OA43 111.8(5) . . ?
OA54 CA14 CA24 110.2(3) . . ?
OA43 CA14 CA24 108.4(3) . . ?
OA24 CA24 CA34 111.6(3) . . ?
OA24 CA24 CA14 109.3(3) . . ?
CA34 CA24 CA14 110.0(4) . . ?
OA34 CA34 CA44 109.2(3) . . ?
OA34 CA34 CA24 110.3(3) . . ?
CA44 CA34 CA24 109.1(3) . . ?
OA44 CA44 CA34 108.8(3) . . ?
OA44 CA44 CA54 109.7(5) . . ?
CA34 CA44 CA54 109.9(3) . . ?
OA54 CA54 CA44 109.0(6) . . ?
OA54 CA54 CA64a 120.2(6) . . ?
CA44 CA54 CA64a 113.8(6) . . ?
OA54 CA54 CA64b 89.5(8) . . ?
CA44 CA54 CA64b 107.0(7) . . ?
CA64a CA54 CA64b 39.5(9) . . ?
OA64a CA64a CA54 100.9(11) . . ?
OA64b CA64b CA54 111.5(11) . . ?
CA15 OA44 CA44 117.7(3) . . ?
CA14 OA54 CA54 113.9(4) . . ?
OA55 CA15 OA44 111.7(3) . . ?
OA55 CA15 CA25 110.5(4) . . ?
OA44 CA15 CA25 107.9(3) . . ?
OA25 CA25 CA35 111.0(3) . . ?
OA25 CA25 CA15 110.7(4) . . ?
CA35 CA25 CA15 109.4(3) . . ?
OA35 CA35 CA25 110.8(3) . . ?
OA35 CA35 CA45 108.4(3) . . ?
CA25 CA35 CA45 109.4(3) . . ?
OA45 CA45 CA35 107.0(2) . . ?
OA45 CA45 CA55 110.3(3) . . ?
CA35 CA45 CA55 111.9(4) . . ?
OA55 CA55 CA65 105.4(4) . . ?
OA55 CA55 CA45 110.6(3) . . ?
CA65 CA55 CA45 112.2(4) . . ?
OA65a CA65 OA65b 111.9(10) . . ?
OA65a CA65 CA55 109.4(5) . . ?
OA65b CA65 CA55 116.7(9) . . ?
CA16 OA45 CA45 118.8(3) . . ?
CA15 OA55 CA55 114.6(3) . . ?
OA45 CA16 OA56 110.7(4) . . ?
OA45 CA16 CA26 108.3(3) . . ?
OA56 CA16 CA26 110.7(4) . . ?
OA26 CA26 CA36 111.1(3) . . ?
OA26 CA26 CA16 111.4(4) . . ?
CA36 CA26 CA16 109.7(3) . . ?
OA36 CA36 CA26 109.7(3) . . ?
OA36 CA36 CA46 109.7(3) . . ?
CA26 CA36 CA46 109.9(3) . . ?
OA46 CA46 CA36 108.1(2) . . ?
OA46 CA46 CA56 109.0(3) . . ?
CA36 CA46 CA56 110.1(3) . . ?
OA56 CA56 CA66 106.4(4) . . ?
OA56 CA56 CA46 110.2(4) . . ?
CA66 CA56 CA46 111.7(4) . . ?
OA66b CA66 OA66c 125.7(12) . . ?
OA66a CA66 OA66b 47.0(7) . . ?
OA66a CA66 OA66c 110.7(15) . . ?
OA66b CA66 CA56 121.5(8) . . ?
OA66c CA66 CA56 111.3(10) . . ?
OA66a CA66 CA56 103.8(7) . . ?
CA46 OA46 CA17 118.7(3) . . ?
CA16 OA56 CA56 113.8(2) . . ?
OA46 CA17 OA57 110.7(3) . . ?
OA46 CA17 CA27 108.4(3) . . ?
OA57 CA17 CA27 110.2(3) . . ?
OA27 CA27 CA37 110.6(3) . . ?
OA27 CA27 CA17 110.8(3) . . ?
CA37 CA27 CA17 109.9(3) . . ?
OA37 CA37 CA27 109.8(3) . . ?
OA37 CA37 CA47 109.7(3) . . ?
CA27 CA37 CA47 108.0(3) . . ?
OA47 CA47 CA57 109.0(2) . . ?
OA47 CA47 CA37 107.6(3) . . ?
CA57 CA47 CA37 110.9(3) . . ?
OA57 CA57 CA67 105.8(3) . . ?
OA57 CA57 CA47 111.5(3) . . ?
CA67 CA57 CA47 112.4(3) . . ?
OA67 CA67 CA57 111.4(3) . . ?
CA11 OA47 CA47 117.1(2) . . ?
CA17 OA57 CA57 113.5(3) . . ?
OB47 CB11 OB51 110.7(3) . . ?
OB47 CB11 CB21 108.3(2) . . ?
OB51 CB11 CB21 111.1(3) . . ?
OB21 CB21 CB11 110.1(3) . . ?
OB21 CB21 CB31 111.1(3) . . ?
CB11 CB21 CB31 109.7(3) . . ?
OB31 CB31 CB41 109.4(3) . . ?
OB31 CB31 CB21 110.5(3) . . ?
CB41 CB31 CB21 108.9(2) . . ?
OB41 CB41 CB31 107.2(2) . . ?
OB41 CB41 CB51 109.9(3) . . ?
CB31 CB41 CB51 110.4(3) . . ?
OB51 CB51 CB61 106.1(3) . . ?
OB51 CB51 CB41 109.7(3) . . ?
CB61 CB51 CB41 112.6(5) . . ?
OB61a CB61 OB61b 87.0(8) . . ?
OB61a CB61 CB51 118.3(8) . . ?
OB61b CB61 CB51 123.6(7) . . ?
CB12 OB41 CB41 118.4(2) . . ?
CB11 OB51 CB51 114.3(2) . . ?
OB41 CB12 OB52 110.5(3) . . ?
OB41 CB12 CB22 107.9(2) . . ?
OB52 CB12 CB22 110.4(2) . . ?
OB22 CB22 CB32 112.4(3) . . ?
OB22 CB22 CB12 110.1(3) . . ?
CB32 CB22 CB12 109.8(3) . . ?
OB32 CB32 CB22 110.3(3) . . ?
OB32 CB32 CB42 109.4(2) . . ?
CB22 CB32 CB42 109.6(3) . . ?
OB42 CB42 CB32 108.1(2) . . ?
OB42 CB42 CB52 109.2(3) . . ?
CB32 CB42 CB52 109.1(2) . . ?
OB52 CB52 CB62 106.8(3) . . ?
OB52 CB52 CB42 109.3(3) . . ?
CB62 CB52 CB42 114.0(2) . . ?
OB62 CB62 CB52 111.8(4) . . ?
CB13 OB42 CB42 118.4(2) . . ?
CB12 OB52 CB52 113.0(2) . . ?
OB53 CB13 OB42 111.5(2) . . ?
OB53 CB13 CB23 110.7(3) . . ?
OB42 CB13 CB23 106.9(2) . . ?
OB23 CB23 CB33 111.2(2) . . ?
OB23 CB23 CB13 110.2(3) . . ?
CB33 CB23 CB13 109.7(2) . . ?
OB33 CB33 CB23 110.1(2) . . ?
OB33 CB33 CB43 109.5(2) . . ?
CB23 CB33 CB43 108.7(2) . . ?
OB43 CB43 CB33 106.7(2) . . ?
OB43 CB43 CB53 109.5(2) . . ?
CB33 CB43 CB53 111.1(3) . . ?
OB53 CB53 CB63 105.9(2) . . ?
OB53 CB53 CB43 111.4(2) . . ?
CB63 CB53 CB43 112.8(3) . . ?
OB63a CB63 OB63b 9(2) . . ?
OB63a CB63 CB53 114.8(13) . . ?
OB63b CB63 CB53 108.6(10) . . ?
CB14 OB43 CB43 118.4(3) . . ?
CB13 OB53 CB53 113.9(2) . . ?
OB43 CB14 OB54 111.5(5) . . ?
OB43 CB14 CB24 108.5(3) . . ?
OB54 CB14 CB24 110.2(3) . . ?
OB24 CB24 CB34 111.9(3) . . ?
OB24 CB24 CB14 109.1(3) . . ?
CB34 CB24 CB14 109.6(4) . . ?
OB34 CB34 CB24 110.0(3) . . ?
OB34 CB34 CB44 108.7(3) . . ?
CB24 CB34 CB44 108.7(3) . . ?
OB44 CB44 CB34 108.3(3) . . ?
OB44 CB44 CB54 109.2(5) . . ?
CB34 CB44 CB54 109.3(3) . . ?
OB54 CB54 CB44 109.2(6) . . ?
OB54 CB54 CB64a 120.9(7) . . ?
CB44 CB54 CB64a 112.8(6) . . ?
OB54 CB54 CB64b 90.2(8) . . ?
CB44 CB54 CB64b 106.5(6) . . ?
CB64a CB54 CB64b 39.2(9) . . ?
OB64a CB64a CB54 100.6(11) . . ?
OB64b CB64b CB54 109.7(11) . . ?
CB15 OB44 CB44 117.4(4) . . ?
CB14 OB54 CB54 114.2(4) . . ?
OB55 CB15 OB44 111.5(3) . . ?
OB55 CB15 CB25 110.7(4) . . ?
OB44 CB15 CB25 108.3(3) . . ?
OB25 CB25 CB35 111.1(3) . . ?
OB25 CB25 CB15 110.7(4) . . ?
CB35 CB25 CB15 109.4(3) . . ?
OB35 CB35 CB25 111.0(3) . . ?
OB35 CB35 CB45 108.3(3) . . ?
CB25 CB35 CB45 109.3(3) . . ?
OB45 CB45 CB35 106.7(3) . . ?
OB45 CB45 CB55 110.5(3) . . ?
CB35 CB45 CB55 111.5(4) . . ?
OB55 CB55 CB65 105.4(4) . . ?
OB55 CB55 CB45 111.0(3) . . ?
CB65 CB55 CB45 112.4(4) . . ?
OB65a CB65 OB65b 112.7(12) . . ?
OB65a CB65 CB55 108.8(5) . . ?
OB65b CB65 CB55 117.1(9) . . ?
CB16 OB45 CB45 118.5(3) . . ?
CB15 OB55 CB55 114.5(3) . . ?
OB45 CB16 OB56 110.2(4) . . ?
OB45 CB16 CB26 108.2(3) . . ?
OB56 CB16 CB26 110.8(4) . . ?
OB26 CB26 CB36 111.1(3) . . ?
OB26 CB26 CB16 111.2(4) . . ?
CB36 CB26 CB16 110.3(3) . . ?
OB36 CB36 CB26 109.9(3) . . ?
OB36 CB36 CB46 109.9(3) . . ?
CB26 CB36 CB46 109.4(3) . . ?
OB46 CB46 CB36 107.8(2) . . ?
OB46 CB46 CB56 109.3(3) . . ?
CB36 CB46 CB56 110.3(3) . . ?
OB56 CB56 CB66 106.5(4) . . ?
OB56 CB56 CB46 110.6(4) . . ?
CB66 CB56 CB46 112.2(4) . . ?
OB66b CB66 OB66c 127.4(11) . . ?
OB66b CB66 CB56 120.6(8) . . ?
OB66c CB66 CB56 110.3(10) . . ?
OB66a CB66 OB66b 46.8(7) . . ?
OB66a CB66 OB66c 111.1(14) . . ?
CB56 CB66 OB66a 103.1(7) . . ?
CB17 OB46 CB46 118.5(3) . . ?
CB16 OB56 CB56 114.3(2) . . ?
OB57 CB17 OB46 110.5(3) . . ?
OB57 CB17 CB27 110.2(3) . . ?
OB46 CB17 CB27 108.5(2) . . ?
OB27 CB27 CB37 110.9(3) . . ?
OB27 CB27 CB17 110.5(3) . . ?
CB37 CB27 CB17 109.8(2) . . ?
OB37 CB37 CB27 109.6(3) . . ?
OB37 CB37 CB47 109.9(3) . . ?
CB27 CB37 CB47 108.0(3) . . ?
OB47 CB47 CB37 107.6(3) . . ?
OB47 CB47 CB57 108.8(2) . . ?
CB37 CB47 CB57 111.2(3) . . ?
OB57 CB57 CB67 105.9(3) . . ?
OB57 CB57 CB47 111.0(3) . . ?
CB67 CB57 CB47 112.7(3) . . ?
OB67 CB67 CB57 111.3(3) . . ?
CB11 OB47 CB47 117.9(2) . . ?
CB17 OB57 CB57 113.7(2) . . ?
OGa CG1a CG2a 113.1 . . ?
CG1a CG2a CG3a 103.4 . . ?
CG4a CG3a CG2a 102.8 . . ?
CG3a CG4a CG5a 103.4 . . ?
CG6a CG5a CG4a 103.9 . . ?
CG5a CG6a CG7a 109.7 . . ?
CG8a CG7a CG6a 121.9 . . ?
CG7a CG8a CG9a 118.3 . . ?
CG8a CG9a CG10a 128.2 . . ?
CG9a CG10a CG11a 114.1 . . ?
CG12a CG11a CG10a 120.8 . . ?
CG11a CG12a CG13a 110.0 . . ?
CG14a CG13a CG12a 110.3 . . ?
OGb CG1b CG2b 113.5 . . ?
CG1b CG2b CG3b 104.0 . . ?
CG4b CG3b CG2b 106.2 . . ?
CG3b CG4b CG5b 107.6 . . ?
CG6b CG5b CG4b 116.6 . . ?
CG5b CG6b CG7b 114.7 . . ?
CG8b CG7b CG6b 123.6 . . ?
CG7b CG8b CG9b 119.1 . . ?
CG8b CG9b G10b 117.8 . . ?
CG9b G10b CG11b 118.8 . . ?
CG12b CG11b G10b 113.2 . . ?
CG13b CG12b CG11b 108.6 . . ?
CG12b CG13b CG14b 110.4 . . ?
Oc C1c C2c 120.1 . . ?
C1c C2c C3c 116.9 . . ?
C4c C3c C2c 110.2 . . ?
C3c C4c C5c 144.0 . . ?
C4c C5c C6c 116.0 . . ?
C7c C6c C5c 117.2 . . ?
C8c C7c C6c 138.3 . . ?
C7c C8c C9c 134.5 . . ?
C8c C9c C10c 117.7 . . ?
C9c C10c C11c 123.1 . . ?
C10c C11c C12c 108.4 . . ?
C13c C12c C11c 116.1 . . ?
C12c C13c C14c 114.8 . . ?
Od C1d C2d 121.5 . . ?
C3d C2d C1d 102.7 . . ?
C2d C3d C4d 122.7 . . ?
C3d C4d C5d 134.2 . . ?
C4d C5d C6d 95.6 . . ?
C7d C6d C5d 114.1 . . ?
C8d C7d C6d 111.0 . . ?
C7d C8d C9d 104.2 . . ?
C8d C9d C10d 105.5 . . ?
C9d C10d C11d 126.4 . . ?
C12d C11d C10d 126.5 . . ?
C11d C12d C13d 125.2 . . ?
C14d C13d C12d 119.6 . . ?
Oe C1e C2e 120.4 . . ?
C3e C2e C1e 113.7 . . ?
C2e C3e C4e 124.2 . . ?
C5e C4e C3e 127.3 . . ?
C6e C5e C4e 125.2 . . ?
C5e C6e C7e 130.0 . . ?
C8e C7e C6e 141.4 . . ?
C7e C8e C9e 144.0 . . ?
C8e C9e C10e 102.0 . . ?
C9e C10e C11e 111.8 . . ?
C12e C11e C10e 104.6 . . ?
C11e C12e C13e 111.6 . . ?
C12e C13e C14e 109.8 . . ?
Of C1f C2f 119.4 . . ?
C1f C2f C3f 123.8 . . ?
C2f C3f C4f 100.2 . . ?
C5f C4f C3f 129.7 . . ?
C6f C5f C4f 100.4 . . ?
C7f C6f C5f 117.1 . . ?
C8f C7f C6f 121.0 . . ?
C7f C8f C9f 123.8 . . ?
C8f C9f C10f 122.5 . . ?
C11f C10f C9f 138.8 . . ?
C10f C11f C12f 116.4 . . ?
C11f C12f C13f 142.0 . . ?
C12f C13f C14f 102.9 . . ?

loop_
_geom_bond_atom_site_label_1
_geom_bond_atom_site_label_2
_geom_bond_distance
_geom_bond_site_symmetry_2
_geom_bond_publ_flag
CA11 OA47 1.411(4) . ?
CA11 OA51 1.412(4) . ?
CA11 CA21 1.519(6) . ?
CA21 OA21 1.408(4) . ?
CA21 CA31 1.513(5) . ?
CA31 OA31 1.410(4) . ?
CA31 CA41 1.511(4) . ?
CA41 OA41 1.417(4) . ?
CA41 CA51 1.519(6) . ?
CA51 OA51 1.427(4) . ?
CA51 CA61 1.499(5) . ?
CA61 OA61a 1.124(13) . ?
CA61 OA61b 1.284(10) . ?
OA41 CA12 1.404(4) . ?
CA12 OA52 1.414(4) . ?
CA12 CA22 1.525(5) . ?
CA22 OA22 1.408(4) . ?
CA22 CA32 1.510(5) . ?
CA32 OA32 1.419(4) . ?
CA32 CA42 1.518(4) . ?
CA42 OA42 1.416(4) . ?
CA42 CA52 1.531(4) . ?
CA52 OA52 1.432(4) . ?
CA52 CA62 1.495(5) . ?
CA62 OA62b 1.29(3) . ?
CA62 OA62a 1.376(7) . ?
OA42 CA13 1.411(3) . ?
CA13 OA53 1.406(3) . ?
CA13 CA23 1.519(4) . ?
CA23 OA23 1.413(3) . ?
CA23 CA33 1.498(5) . ?
CA33 OA33 1.419(3) . ?
CA33 CA43 1.507(4) . ?
CA43 OA43 1.416(4) . ?
CA43 CA53 1.527(4) . ?
CA53 OA53 1.417(4) . ?
CA53 CA63 1.508(4) . ?
CA63 OA63a 1.40(2) . ?
CA63 OA63b 1.46(2) . ?
OA43 CA14 1.395(5) . ?
CA14 OA54 1.394(6) . ?
CA14 CA24 1.526(5) . ?
CA24 OA24 1.415(5) . ?
CA24 CA34 1.505(6) . ?
CA34 OA34 1.427(4) . ?
CA34 CA44 1.502(5) . ?
CA44 OA44 1.409(6) . ?
CA44 CA54 1.532(6) . ?
CA54 OA54 1.443(11) . ?
CA54 CA64a 1.541(10) . ?
CA54 CA64b 1.632(13) . ?
CA64a OA64a 1.53(2) . ?
CA64b OA64b 1.430(15) . ?
OA44 CA15 1.409(4) . ?
CA15 OA55 1.404(5) . ?
CA15 CA25 1.515(5) . ?
CA25 OA25 1.416(5) . ?
CA25 CA35 1.506(6) . ?
CA35 OA35 1.416(5) . ?
CA35 CA45 1.507(5) . ?
CA45 OA45 1.437(5) . ?
CA45 CA55 1.517(6) . ?
CA55 OA55 1.418(6) . ?
CA55 CA65 1.514(6) . ?
CA65 OA65a 1.425(9) . ?
CA65 OA65b 1.493(16) . ?
OA45 CA16 1.397(6) . ?
CA16 OA56 1.417(6) . ?
CA16 CA26 1.522(6) . ?
CA26 OA26 1.411(5) . ?
CA26 CA36 1.505(4) . ?
CA36 OA36 1.431(4) . ?
CA36 CA46 1.511(4) . ?
CA46 OA46 1.412(4) . ?
CA46 CA56 1.524(6) . ?
CA56 OA56 1.428(5) . ?
CA56 CA66 1.514(6) . ?
CA66 OA66b 1.340(15) . ?
CA66 OA66c 1.413(18) . ?
CA66 OA66a 1.513(17) . ?
OA46 CA17 1.412(4) . ?
CA17 OA57 1.413(4) . ?
CA17 CA27 1.514(6) . ?
CA27 OA27 1.420(4) . ?
CA27 CA37 1.512(5) . ?
CA37 OA37 1.409(4) . ?
CA37 CA47 1.527(4) . ?
CA47 OA47 1.416(4) . ?
CA47 CA57 1.523(5) . ?
CA57 OA57 1.428(4) . ?
CA57 CA67 1.517(4) . ?
CA67 OA67 1.425(5) . ?
CB11 OB47 1.408(4) . ?
CB11 OB51 1.415(4) . ?
CB11 CB21 1.511(6) . ?
CB21 OB21 1.408(4) . ?
CB21 CB31 1.514(4) . ?
CB31 OB31 1.407(4) . ?
CB31 CB41 1.512(4) . ?
CB41 OB41 1.422(3) . ?
CB41 CB51 1.521(6) . ?
CB51 OB51 1.434(4) . ?
CB51 CB61 1.502(5) . ?
CB61 OB61a 1.222(14) . ?
CB61 OB61b 1.318(10) . ?
OB41 CB12 1.403(4) . ?
CB12 OB52 1.411(4) . ?
CB12 CB22 1.519(5) . ?
CB22 OB22 1.415(4) . ?
CB22 CB32 1.509(5) . ?
CB32 OB32 1.419(3) . ?
CB32 CB42 1.514(4) . ?
CB42 OB42 1.414(4) . ?
CB42 CB52 1.531(4) . ?
CB52 OB52 1.435(4) . ?
CB52 CB62 1.498(5) . ?
CB62 OB62 1.366(7) . ?
OB42 CB13 1.410(3) . ?
CB13 OB53 1.403(3) . ?
CB13 CB23 1.520(4) . ?
CB23 OB23 1.417(4) . ?
CB23 CB33 1.497(5) . ?
CB33 OB33 1.420(3) . ?
CB33 CB43 1.510(4) . ?
CB43 OB43 1.412(4) . ?
CB43 CB53 1.529(4) . ?
CB53 OB53 1.416(4) . ?
CB53 CB63 1.510(4) . ?
CB63 OB63a 1.37(3) . ?
CB63 OB63b 1.47(2) . ?
OB43 CB14 1.396(6) . ?
CB14 OB54 1.405(6) . ?
CB14 CB24 1.531(5) . ?
CB24 OB24 1.414(5) . ?
CB24 CB34 1.506(5) . ?
CB34 OB34 1.426(4) . ?
CB34 CB44 1.512(5) . ?
CB44 OB44 1.414(7) . ?
CB44 CB54 1.535(6) . ?
CB54 OB54 1.422(11) . ?
CB54 CB64a 1.556(10) . ?
CB54 CB64b 1.647(13) . ?
CB64a OB64a 1.51(3) . ?
CB64b OB64b 1.406(15) . ?
OB44 CB15 1.409(4) . ?
CB15 OB55 1.400(5) . ?
CB15 CB25 1.512(5) . ?
CB25 OB25 1.417(5) . ?
CB25 CB35 1.502(6) . ?
CB35 OB35 1.418(5) . ?
CB35 CB45 1.506(5) . ?
CB45 OB45 1.433(5) . ?
CB45 CB55 1.521(6) . ?
CB55 OB55 1.408(6) . ?
CB55 CB65 1.514(6) . ?
CB65 OB65a 1.433(9) . ?
CB65 OB65b 1.507(16) . ?
OB45 CB16 1.410(6) . ?
CB16 OB56 1.417(6) . ?
CB16 CB26 1.514(7) . ?
CB26 OB26 1.417(5) . ?
CB26 CB36 1.506(5) . ?
CB36 OB36 1.426(4) . ?
CB36 CB46 1.516(4) . ?
CB46 OB46 1.416(4) . ?
CB46 CB56 1.520(6) . ?
CB56 OB56 1.422(6) . ?
CB56 CB66 1.513(6) . ?
CB66 OB66b 1.370(15) . ?
CB66 OB66c 1.402(19) . ?
CB66 OB66a 1.532(17) . ?
OB46 CB17 1.412(3) . ?
CB17 OB57 1.409(4) . ?
CB17 CB27 1.513(6) . ?
CB27 OB27 1.424(4) . ?
CB27 CB37 1.512(5) . ?
CB37 OB37 1.418(5) . ?
CB37 CB47 1.516(4) . ?
CB47 OB47 1.428(4) . ?
CB47 CB57 1.523(5) . ?
CB57 OB57 1.431(4) . ?
CB57 CB67 1.515(4) . ?
CB67 OB67 1.431(5) . ?
OGa CG1a 1.2606 . ?
CG1a CG2a 1.5273 . ?
CG2a CG3a 1.5310 . ?
CG3a CG4a 1.5242 . ?
CG4a CG5a 1.5523 . ?
CG5a CG6a 1.5371 . ?
CG6a CG7a 1.5497 . ?
CG7a CG8a 1.3238 . ?
CG8a CG9a 1.5195 . ?
CG9a CG10a 1.5380 . ?
CG10a CG11a 1.5492 . ?
CG11a CG12a 1.5358 . ?
CG12a CG13a 1.5522 . ?
CG13a CG14a 1.5407 . ?
OGb CG1b 1.2524 . ?
CG1b CG2b 1.5295 . ?
CG2b CG3b 1.5505 . ?
CG3b CG4b 1.5415 . ?
CG4b CG5b 1.5623 . ?
CG5b CG6b 1.5433 . ?
CG6b CG7b 1.5450 . ?
CG7b CG8b 1.3447 . ?
CG8b CG9b 1.5319 . ?
CG9b G10b 1.5345 . ?
G10b CG11b 1.5536 . ?
CG11b CG12b 1.5402 . ?
CG12b CG13b 1.5320 . ?
CG13b CG14b 1.5359 . ?
O C1 1.2571 . ?
C1c C2c 1.5212 . ?
C2c C3c 1.5328 . ?
C3c C4c 1.5233 . ?
C4c C5c 1.5502 . ?
C5c C6c 1.5641 . ?
C6c C7c 1.5610 . ?
C7c C8c 1.3749 . ?
C8c C9c 1.5285 . ?
C9c C10c 1.5422 . ?
C10c C11c 1.6021 . ?
C11c C12c 1.6065 . ?
C12c C13c 1.5355 . ?
C13c C14c 1.5517 . ?
O C1 1.3043 . ?
C1d C2d 1.5191 . ?
C2d C3d 1.5037 . ?
C3d C4d 1.5095 . ?
C4d C5d 1.5349 . ?
C5d C6d 1.5475 . ?
C6d C7d 1.5245 . ?
C7d C8d 1.3483 . ?
C8d C9d 1.5167 . ?
C9d C10d 1.5170 . ?
C10d C11d 1.5612 . ?
C11d C12d 1.5328 . ?
C12d C13d 1.5427 . ?
C13d C14d 1.5282 . ?
Oe C1e 1.2407 . ?
C1e C2e 1.5417 . ?
C2e C3e 1.5107 . ?
C3e C4e 1.5584 . ?
C4e C5e 1.5564 . ?
C5e C6e 1.5404 . ?
C6e C7e 1.5641 . ?
C7e C8e 1.3201 . ?
C8e C9e 1.5385 . ?
C9e C10e 1.5388 . ?
C10e C11e 1.5564 . ?
C11e C12e 1.5444 . ?
C12e C13e 1.5457 . ?
C13e C14e 1.5578 . ?
Of C1f 1.2672 . ?
C1f C2f 1.5512 . ?
C2f C3f 1.6091 . ?
C3f C4f 1.6175 . ?
C4f C5f 1.5820 . ?
C5f C6f 1.5528 . ?
C6f C7f 1.5135 . ?
C7f C8f 1.3171 . ?
C8f C9f 1.5323 . ?
C9f C10f 1.5759 . ?
C10f C11f 1.5290 . ?
C11f C12f 1.5303 . ?
C12f C13f 1.5373 . ?
C13f C14f 1.5468 . ?
